data_7011863
loop_
_publ_author_name
'Fuhr, Olaf'
'Meredith, Anthony'
'Fenske, Dieter'

_publ_section_title
;
 New copper selenium clusters with a sulfur functionalised ligand shell
;
_journal_issue 22
_journal_name_full 'Journal of the Chemical Society, Dalton Transactions'
_journal_page_first 4091
_journal_paper_doi 10.1039/b205057a
_journal_year 2002
_chemical_formula_sum 'C234 H211 Cu38 O13 P4 S4 Se28'
_chemical_formula_weight 8109.02
_space_group_IT_number 14
_symmetry_cell_setting monoclinic
_symmetry_space_group_name_Hall '-P 2ybc'
_symmetry_space_group_name_H-M 'P 1 21/c 1'
_atom_sites_solution_hydrogens geom
_atom_sites_solution_primary direct
_atom_sites_solution_secondary difmap
_audit_creation_method SHELXL-97
_cell_angle_alpha 90.00
_cell_angle_beta 100.81(3)
_cell_angle_gamma 90.00
_cell_formula_units_Z 4
_cell_length_a 19.687(4)
_cell_length_b 37.100(7)
_cell_length_c 39.730(8)
_cell_measurement_temperature 203(2)
_cell_volume 28503(10)
_computing_structure_refinement 'SHELXL-97 (Sheldrick, 1997)'
_computing_structure_solution 'SHELXS-97 (Sheldrick, 1990)'
_diffrn_ambient_temperature 203(2)
_diffrn_measured_fraction_theta_full 0.975
_diffrn_measured_fraction_theta_max 0.975
_diffrn_measurement_device_type 'STOE IPDS II'
_diffrn_radiation_monochromator graphite
_diffrn_radiation_source 'fine-focus sealed tube'
_diffrn_radiation_type MoK\a
_diffrn_radiation_wavelength 0.71073
_diffrn_reflns_av_R_equivalents 0.0980
_diffrn_reflns_av_sigmaI/netI 0.0796
_diffrn_reflns_limit_h_max 23
_diffrn_reflns_limit_h_min -21
_diffrn_reflns_limit_k_max 37
_diffrn_reflns_limit_k_min -43
_diffrn_reflns_limit_l_max 47
_diffrn_reflns_limit_l_min -47
_diffrn_reflns_number 119011
_diffrn_reflns_theta_full 24.99
_diffrn_reflns_theta_max 24.99
_diffrn_reflns_theta_min 1.18
_exptl_absorpt_coefficient_mu 6.440
_exptl_crystal_colour orange
_exptl_crystal_density_diffrn 1.890
_exptl_crystal_density_method 'not measured'
_exptl_crystal_description block
_exptl_crystal_F_000 15556
_exptl_crystal_size_max '0.5 mm'
_exptl_crystal_size_mid '0.4 mm'
_exptl_crystal_size_min '0.4 mm'
_refine_diff_density_max 2.148
_refine_diff_density_min -1.140
_refine_diff_density_rms 0.166
_refine_ls_extinction_method none
_refine_ls_goodness_of_fit_ref 1.004
_refine_ls_hydrogen_treatment mixed
_refine_ls_matrix_type fullcycle
_refine_ls_number_parameters 2008
_refine_ls_number_reflns 48942
_refine_ls_number_restraints 18
_refine_ls_restrained_S_all 1.004
_refine_ls_R_factor_all 0.0928
_refine_ls_R_factor_gt 0.0566
_refine_ls_shift/su_max 0.054
_refine_ls_shift/su_mean 0.014
_refine_ls_structure_factor_coef Fsqd
_refine_ls_weighting_details 'calc w=1/[\s^2^(Fo^2^)+(0.1160P)^2^+0.0000P] where P=(Fo^2^+2Fc^2^)/3'
_refine_ls_weighting_scheme calc
_refine_ls_wR_factor_gt 0.1642
_refine_ls_wR_factor_ref 0.1957
_reflns_number_gt 31713
_reflns_number_total 48942
_reflns_threshold_expression >2sigma(I)
_cod_data_source_file b205057a.txt
_cod_data_source_block 4
_cod_original_sg_symbol_H-M P21/c
_cod_database_code 7011863

loop_
_symmetry_equiv_pos_as_xyz
'x, y, z'
'-x, y+1/2, -z+1/2'
'-x, -y, -z'
'x, -y-1/2, z-1/2'

loop_
_atom_site_label
_atom_site_type_symbol
_atom_site_fract_x
_atom_site_fract_y
_atom_site_fract_z
_atom_site_U_iso_or_equiv
_atom_site_adp_type
_atom_site_occupancy
_atom_site_symmetry_multiplicity
_atom_site_calc_flag
_atom_site_refinement_flags
_atom_site_disorder_assembly
_atom_site_disorder_group
Cu1 Cu -0.41989(8) 0.54606(4) 0.72175(4) 0.0673(4) Uani 1 1 d . . .
Cu2 Cu -0.31439(8) 0.51620(4) 0.76821(3) 0.0634(3) Uani 1 1 d . . .
Cu3 Cu -0.46320(8) 0.60171(4) 0.75776(4) 0.0646(3) Uani 1 1 d . . .
Cu4 Cu -0.35602(9) 0.57656(5) 0.67524(3) 0.0723(4) Uani 1 1 d . . .
Cu5 Cu -0.22635(8) 0.53427(4) 0.82985(3) 0.0584(3) Uani 1 1 d . . .
Cu6 Cu -0.30110(7) 0.59614(4) 0.82034(3) 0.0539(3) Uani 1 1 d . . .
Cu7 Cu -0.41997(7) 0.67607(4) 0.76693(3) 0.0625(3) Uani 1 1 d . . .
Cu8 Cu -0.33924(7) 0.66136(4) 0.72039(3) 0.0584(3) Uani 1 1 d . . .
Cu9 Cu -0.22326(9) 0.59546(4) 0.66915(4) 0.0710(4) Uani 1 1 d . . .
Cu10 Cu -0.18823(8) 0.56758(4) 0.73597(3) 0.0587(3) Uani 1 1 d . . .
Cu11 Cu -0.09265(8) 0.58710(3) 0.90288(3) 0.0586(3) Uani 1 1 d . . .
Cu12 Cu -0.18129(8) 0.64174(4) 0.87174(3) 0.0606(3) Uani 1 1 d . . .
Cu13 Cu -0.29704(7) 0.70187(4) 0.83603(3) 0.0588(3) Uani 1 1 d . . .
Cu14 Cu -0.32036(9) 0.77279(4) 0.78316(4) 0.0758(4) Uani 1 1 d . . .
Cu15 Cu -0.24729(8) 0.73330(4) 0.74078(4) 0.0667(4) Uani 1 1 d . . .
Cu16 Cu -0.16557(8) 0.68445(4) 0.68906(3) 0.0623(3) Uani 1 1 d . . .
Cu17 Cu -0.02805(8) 0.63253(4) 0.68823(3) 0.0667(4) Uani 1 1 d . . .
Cu18 Cu -0.04664(8) 0.60772(4) 0.75027(3) 0.0663(4) Uani 1 1 d . . .
Cu19 Cu -0.06107(7) 0.57257(3) 0.82316(3) 0.0525(3) Uani 1 1 d . . .
Cu20 Cu 0.10169(7) 0.56883(3) 0.90521(3) 0.0522(3) Uani 1 1 d . . .
Cu21 Cu -0.02084(7) 0.64987(4) 0.90208(3) 0.0583(3) Uani 1 1 d . . .
Cu22 Cu -0.09411(8) 0.69456(4) 0.92738(3) 0.0618(3) Uani 1 1 d . . .
Cu23 Cu -0.15676(10) 0.75433(4) 0.89967(4) 0.0853(5) Uani 1 1 d . . .
Cu24 Cu -0.29749(8) 0.81059(4) 0.87171(4) 0.0683(4) Uani 1 1 d . . .
Cu25 Cu -0.18678(8) 0.79191(4) 0.80138(4) 0.0667(4) Uani 1 1 d . . .
Cu26 Cu -0.16108(9) 0.80360(4) 0.74142(4) 0.0733(4) Uani 1 1 d . . .
Cu27 Cu -0.06145(8) 0.77362(4) 0.71542(4) 0.0711(4) Uani 1 1 d . . .
Cu28 Cu 0.00519(8) 0.72298(4) 0.65256(3) 0.0634(3) Uani 1 1 d . . .
Cu29 Cu 0.04637(8) 0.67625(4) 0.73583(3) 0.0607(3) Uani 1 1 d . . .
Cu30 Cu 0.12416(7) 0.63221(4) 0.77445(3) 0.0569(3) Uani 1 1 d . . .
Cu31 Cu 0.11522(8) 0.62195(4) 0.83890(3) 0.0654(4) Uani 1 1 d . . .
Cu32 Cu 0.00684(8) 0.68029(4) 0.84300(3) 0.0638(4) Uani 1 1 d . . .
Cu33 Cu -0.09444(8) 0.74155(4) 0.83174(3) 0.0635(3) Uani 1 1 d . . .
Cu34 Cu -0.01777(7) 0.72137(4) 0.77567(4) 0.0627(3) Uani 1 1 d . . .
Cu35 Cu -0.18151(7) 0.61457(4) 0.80549(3) 0.0573(3) Uani 1 1 d . . .
Cu36 Cu -0.25993(7) 0.66915(3) 0.78029(3) 0.0566(3) Uani 1 1 d . . .
Cu37 Cu -0.17932(7) 0.63784(4) 0.74347(3) 0.0589(3) Uani 1 1 d . . .
Cu38 Cu -0.11867(7) 0.67895(3) 0.79699(3) 0.0515(3) Uani 1 1 d . . .
Se1 Se -0.39396(6) 0.55458(3) 0.78893(2) 0.0518(2) Uani 1 1 d . . .
Se2 Se -0.42987(6) 0.61306(3) 0.70356(3) 0.0584(3) Uani 1 1 d . . .
Se3 Se -0.29582(6) 0.53094(3) 0.71146(3) 0.0576(3) Uani 1 1 d . . .
Se4 Se -0.22009(5) 0.57930(3) 0.87290(2) 0.0465(2) Uani 1 1 d . . .
Se5 Se -0.37059(5) 0.65113(3) 0.82038(3) 0.0504(2) Uani 1 1 d . . .
Se6 Se -0.36996(6) 0.72225(3) 0.73787(3) 0.0533(2) Uani 1 1 d . . .
Se7 Se -0.27238(6) 0.65231(3) 0.67511(2) 0.0554(3) Uani 1 1 d . . .
Se8 Se -0.10909(6) 0.58211(3) 0.69718(2) 0.0546(2) Uani 1 1 d . . .
Se9 Se -0.15066(6) 0.53639(3) 0.79045(2) 0.0496(2) Uani 1 1 d . . .
Se10 Se -0.07958(5) 0.63050(3) 0.94739(2) 0.0490(2) Uani 1 1 d . . .
Se11 Se -0.21774(6) 0.69677(3) 0.89283(2) 0.0504(2) Uani 1 1 d . . .
Se12 Se -0.35368(6) 0.76292(3) 0.83638(3) 0.0619(3) Uani 1 1 d . . .
Se13 Se -0.27285(7) 0.81988(3) 0.75509(3) 0.0675(3) Uani 1 1 d . . .
Se14 Se -0.18003(6) 0.75020(3) 0.70023(3) 0.0556(3) Uani 1 1 d . . .
Se15 Se -0.08064(6) 0.67802(3) 0.65028(3) 0.0578(3) Uani 1 1 d . . .
Se16 Se 0.09027(6) 0.62263(3) 0.71229(3) 0.0578(3) Uani 1 1 d . . .
Se17 Se 0.03944(5) 0.58706(3) 0.79537(2) 0.0464(2) Uani 1 1 d . . .
Se18 Se -0.01263(5) 0.54955(3) 0.88165(2) 0.0489(2) Uani 1 1 d . . .
Se19 Se 0.09254(5) 0.63172(3) 0.89465(2) 0.0465(2) Uani 1 1 d . . .
Se20 Se -0.03196(6) 0.72097(3) 0.88428(2) 0.0506(2) Uani 1 1 d . A .
Se21 Se -0.18341(6) 0.80332(3) 0.86180(3) 0.0584(3) Uani 1 1 d . . .
Se22 Se -0.06661(6) 0.77842(3) 0.78551(3) 0.0544(2) Uani 1 1 d . B .
Se23 Se 0.03474(6) 0.73611(3) 0.71203(3) 0.0532(2) Uani 1 1 d . . .
Se24 Se 0.08249(5) 0.68572(3) 0.80351(2) 0.0482(2) Uani 1 1 d . C .
Se25 Se -0.27467(5) 0.60961(3) 0.75965(2) 0.0449(2) Uani 1 1 d . . .
Se26 Se -0.08404(5) 0.63424(2) 0.84224(2) 0.0443(2) Uani 1 1 d . . .
Se27 Se -0.20972(5) 0.72267(3) 0.80232(2) 0.0483(2) Uani 1 1 d . . .
Se28 Se -0.08110(5) 0.67119(3) 0.74227(2) 0.0463(2) Uani 1 1 d . . .
O1 O -0.2910(4) 0.46769(19) 0.78750(18) 0.0621(19) Uani 1 1 d . . .
O2 O -0.2562(4) 0.4856(2) 0.84183(19) 0.066(2) Uani 1 1 d . . .
C1 C -0.2720(6) 0.4618(3) 0.8195(3) 0.062(3) Uani 1 1 d . . .
C2 C -0.2702(8) 0.4236(4) 0.8305(4) 0.091(4) Uiso 1 1 d . . .
H2C H -0.2446 0.4217 0.8538 0.110 Uiso 1 1 calc R . .
H2B H -0.2477 0.4092 0.8154 0.110 Uiso 1 1 calc R . .
H2A H -0.3170 0.4150 0.8295 0.110 Uiso 1 1 calc R . .
O3 O -0.5475(4) 0.6219(2) 0.7693(2) 0.069(2) Uani 1 1 d . . .
O4 O -0.5210(4) 0.6794(2) 0.75821(19) 0.066(2) Uani 1 1 d . . .
C3 C -0.5617(6) 0.6553(3) 0.7654(3) 0.065(3) Uani 1 1 d . . .
C4 C -0.6317(8) 0.6673(4) 0.7715(4) 0.093(4) Uiso 1 1 d . . .
H4C H -0.6352 0.6933 0.7697 0.111 Uiso 1 1 calc R . .
H4B H -0.6374 0.6599 0.7942 0.111 Uiso 1 1 calc R . .
H4A H -0.6677 0.6564 0.7545 0.111 Uiso 1 1 calc R . .
O5 O -0.3688(5) 0.5723(3) 0.62500(19) 0.082(3) Uani 1 1 d . . .
O6 O -0.2550(5) 0.5713(3) 0.6242(2) 0.086(3) Uani 1 1 d . . .
C5 C -0.3169(9) 0.5680(4) 0.6106(3) 0.089(4) Uani 1 1 d . . .
C6 C -0.3313(11) 0.5611(5) 0.5733(4) 0.121(6) Uiso 1 1 d . . .
H6C H -0.3051 0.5779 0.5620 0.145 Uiso 1 1 calc R . .
H6B H -0.3803 0.5643 0.5645 0.145 Uiso 1 1 calc R . .
H6A H -0.3180 0.5366 0.5689 0.145 Uiso 1 1 calc R . .
O7 O -0.0783(5) 0.7223(2) 0.9712(2) 0.082(3) Uani 1 1 d D . .
O8 O -0.1383(7) 0.7700(3) 0.9483(3) 0.119(4) Uani 1 1 d D . .
C7 C -0.1102(9) 0.7515(4) 0.9735(4) 0.161(11) Uani 1 1 d D . .
C8 C -0.1188(18) 0.7616(9) 1.0111(8) 0.232(15) Uiso 1 1 d D . .
H8C H -0.0854 0.7482 1.0275 0.278 Uiso 1 1 calc R . .
H8B H -0.1652 0.7555 1.0142 0.278 Uiso 1 1 calc R . .
H8A H -0.1110 0.7872 1.0148 0.278 Uiso 1 1 calc R . .
O9 O -0.1354(5) 0.8481(2) 0.7184(2) 0.079(2) Uani 1 1 d . . .
O10 O -0.0522(4) 0.8226(2) 0.6966(2) 0.068(2) Uani 1 1 d . . .
C9 C -0.0918(6) 0.8480(3) 0.6996(3) 0.060(3) Uani 1 1 d . . .
C10 C -0.0880(8) 0.8817(4) 0.6780(4) 0.091(4) Uiso 1 1 d . . .
H10C H -0.0872 0.8748 0.6545 0.109 Uiso 1 1 calc R . .
H10B H -0.0463 0.8951 0.6872 0.109 Uiso 1 1 calc R . .
H10A H -0.1281 0.8968 0.6785 0.109 Uiso 1 1 calc R . .
O11 O 0.2236(4) 0.61881(19) 0.78878(17) 0.0571(17) Uani 1 1 d . . .
O12 O 0.2146(4) 0.6088(2) 0.84279(19) 0.0648(19) Uani 1 1 d . . .
C11 C 0.2478(6) 0.6093(3) 0.8191(3) 0.056(3) Uani 1 1 d . . .
C12 C 0.3217(7) 0.5968(4) 0.8279(3) 0.083(4) Uiso 1 1 d . . .
H12C H 0.3457 0.6100 0.8476 0.100 Uiso 1 1 calc R . .
H12B H 0.3443 0.6010 0.8085 0.100 Uiso 1 1 calc R . .
H12A H 0.3228 0.5712 0.8331 0.100 Uiso 1 1 calc R . .
P1 P -0.51025(16) 0.50997(8) 0.70378(7) 0.0610(7) Uani 1 1 d . D .
P2 P 0.19159(15) 0.53608(8) 0.92902(7) 0.0563(6) Uani 1 1 d . . .
P3 P -0.3489(2) 0.84590(11) 0.90447(9) 0.0809(10) Uani 1 1 d . . .
P4 P 0.03833(17) 0.75518(8) 0.61228(7) 0.0608(7) Uani 1 1 d . . .
S1 S -0.4555(3) 0.35916(12) 0.77990(14) 0.1224(17) Uani 1 1 d . . .
S2 S 0.2885(4) 0.4244(2) 0.82430(17) 0.162(3) Uani 1 1 d . . .
S3 S -0.1952(6) 0.9789(2) 0.98863(19) 0.197(4) Uani 1 1 d D . .
S4 S -0.1948(2) 0.87242(10) 0.56242(9) 0.0827(10) Uani 1 1 d . . .
C13 C -0.4508(6) 0.5262(3) 0.8135(3) 0.060(3) Uiso 1 1 d . . .
C14 C -0.5030(7) 0.5440(3) 0.8274(3) 0.068(3) Uani 1 1 d . . .
H14A H -0.5103 0.5689 0.8237 0.081 Uiso 1 1 calc R . .
C15 C -0.5434(8) 0.5250(4) 0.8464(3) 0.084(4) Uiso 1 1 d . . .
H15A H -0.5775 0.5367 0.8561 0.100 Uiso 1 1 calc R . .
C16 C -0.5313(8) 0.4874(4) 0.8506(3) 0.082(4) Uiso 1 1 d . . .
H16A H -0.5575 0.4741 0.8637 0.098 Uiso 1 1 calc R . .
C17 C -0.4838(8) 0.4706(4) 0.8366(3) 0.082(4) Uiso 1 1 d . . .
H17A H -0.4791 0.4454 0.8390 0.098 Uiso 1 1 calc R . .
C18 C -0.4399(7) 0.4896(3) 0.8180(3) 0.069(3) Uiso 1 1 d . . .
H18A H -0.4049 0.4777 0.8092 0.083 Uiso 1 1 calc R . .
C19 C -0.5069(7) 0.6244(4) 0.6687(3) 0.079(4) Uani 1 1 d D . .
C20 C -0.5422(11) 0.6536(6) 0.6718(6) 0.147(8) Uiso 1 1 d D . .
H20A H -0.5329 0.6657 0.6929 0.176 Uiso 1 1 calc R . .
C21 C -0.5966(14) 0.6690(8) 0.6441(7) 0.172(10) Uiso 1 1 d D . .
H21A H -0.6199 0.6910 0.6452 0.207 Uiso 1 1 calc R . .
C22 C -0.6068(14) 0.6447(7) 0.6158(7) 0.163(9) Uiso 1 1 d D . .
H22A H -0.6473 0.6478 0.5993 0.195 Uiso 1 1 calc R . .
C23 C -0.5689(9) 0.6204(5) 0.6108(4) 0.103(5) Uiso 1 1 d D . .
H23A H -0.5759 0.6077 0.5900 0.124 Uiso 1 1 calc R . .
C24 C -0.5145(9) 0.6122(5) 0.6374(4) 0.101(5) Uiso 1 1 d D . .
H24A H -0.4803 0.5965 0.6324 0.121 Uiso 1 1 calc R . .
C25 C -0.2895(7) 0.4860(3) 0.6874(3) 0.068(3) Uani 1 1 d . . .
C26 C -0.3068(8) 0.4858(4) 0.6520(4) 0.086(4) Uiso 1 1 d . . .
H26A H -0.3225 0.5067 0.6395 0.103 Uiso 1 1 calc R . .
C27 C -0.2993(8) 0.4520(4) 0.6354(4) 0.087(4) Uiso 1 1 d . . .
H27A H -0.3118 0.4506 0.6114 0.105 Uiso 1 1 calc R . .
C28 C -0.2750(9) 0.4222(5) 0.6531(4) 0.106(5) Uiso 1 1 d . . .
H28A H -0.2687 0.4008 0.6413 0.127 Uiso 1 1 calc R . .
C29 C -0.2596(9) 0.4231(5) 0.6879(4) 0.098(4) Uiso 1 1 d . . .
H29A H -0.2448 0.4020 0.7002 0.118 Uiso 1 1 calc R . .
C30 C -0.2657(7) 0.4556(4) 0.7054(3) 0.075(3) Uiso 1 1 d . . .
H30A H -0.2534 0.4565 0.7295 0.091 Uiso 1 1 calc R . .
C31 C -0.2847(5) 0.5700(3) 0.9032(2) 0.051(2) Uani 1 1 d . . .
C32 C -0.2871(6) 0.5926(3) 0.9300(3) 0.058(3) Uiso 1 1 d . . .
H32A H -0.2576 0.6127 0.9339 0.069 Uiso 1 1 calc R . .
C33 C -0.3343(7) 0.5856(4) 0.9520(3) 0.072(3) Uiso 1 1 d . . .
H33A H -0.3350 0.6003 0.9712 0.086 Uiso 1 1 calc R . .
C34 C -0.3792(7) 0.5572(4) 0.9449(3) 0.076(3) Uiso 1 1 d . . .
H34A H -0.4121 0.5530 0.9589 0.091 Uiso 1 1 calc R . .
C35 C -0.3764(7) 0.5340(4) 0.9167(3) 0.071(3) Uiso 1 1 d . . .
H35A H -0.4069 0.5144 0.9123 0.085 Uiso 1 1 calc R . .
C36 C -0.3304(6) 0.5400(3) 0.8962(3) 0.056(2) Uiso 1 1 d . . .
H36A H -0.3283 0.5247 0.8776 0.067 Uiso 1 1 calc R . .
C37 C -0.4422(5) 0.6498(3) 0.8476(3) 0.052(2) Uani 1 1 d . . .
C38 C -0.4440(7) 0.6209(3) 0.8701(3) 0.067(3) Uiso 1 1 d . . .
H38A H -0.4113 0.6022 0.8716 0.080 Uiso 1 1 calc R . .
C39 C -0.4935(7) 0.6202(4) 0.8897(3) 0.074(3) Uiso 1 1 d . . .
H39A H -0.4947 0.6009 0.9049 0.089 Uiso 1 1 calc R . .
C40 C -0.5412(7) 0.6469(4) 0.8878(3) 0.078(3) Uiso 1 1 d . . .
H40A H -0.5757 0.6457 0.9012 0.094 Uiso 1 1 calc R . .
C41 C -0.5395(7) 0.6758(4) 0.8663(3) 0.078(3) Uiso 1 1 d . . .
H41A H -0.5718 0.6946 0.8653 0.094 Uiso 1 1 calc R . .
C42 C -0.4898(6) 0.6767(3) 0.8462(3) 0.068(3) Uiso 1 1 d . . .
H42A H -0.4886 0.6962 0.8313 0.081 Uiso 1 1 calc R . .
C43 C -0.4373(6) 0.7420(3) 0.7005(3) 0.058(3) Uani 1 1 d . . .
C44 C -0.5026(10) 0.7420(5) 0.7032(5) 0.109(5) Uiso 1 1 d . . .
H44A H -0.5159 0.7314 0.7225 0.131 Uiso 1 1 calc R . .
C45 C -0.5548(13) 0.7582(6) 0.6766(6) 0.145(8) Uiso 1 1 d . . .
H45A H -0.6019 0.7585 0.6782 0.174 Uiso 1 1 calc R . .
C46 C -0.5314(10) 0.7732(5) 0.6491(5) 0.110(5) Uiso 1 1 d . . .
H46A H -0.5638 0.7821 0.6305 0.132 Uiso 1 1 calc R . .
C47 C -0.4644(9) 0.7753(5) 0.6480(4) 0.102(5) Uiso 1 1 d . . .
H47A H -0.4497 0.7868 0.6296 0.123 Uiso 1 1 calc R . .
C48 C -0.4156(8) 0.7600(4) 0.6748(3) 0.080(3) Uiso 1 1 d . . .
H48A H -0.3680 0.7623 0.6747 0.096 Uiso 1 1 calc R . .
C49 C -0.3274(6) 0.6647(3) 0.6312(3) 0.065(3) Uani 1 1 d . . .
C50 C -0.3044(7) 0.6569(4) 0.6007(3) 0.076(3) Uiso 1 1 d . . .
H50A H -0.2614 0.6456 0.6011 0.091 Uiso 1 1 calc R . .
C51 C -0.3459(9) 0.6660(4) 0.5701(4) 0.092(4) Uiso 1 1 d . . .
H51A H -0.3311 0.6610 0.5495 0.110 Uiso 1 1 calc R . .
C52 C -0.4071(10) 0.6819(5) 0.5693(5) 0.109(5) Uiso 1 1 d . . .
H52A H -0.4340 0.6885 0.5481 0.131 Uiso 1 1 calc R . .
C53 C -0.4310(10) 0.6885(5) 0.5987(4) 0.111(5) Uiso 1 1 d . . .
H53A H -0.4758 0.6979 0.5974 0.133 Uiso 1 1 calc R . .
C54 C -0.3899(8) 0.6817(4) 0.6306(4) 0.083(4) Uiso 1 1 d . . .
H54A H -0.4044 0.6884 0.6510 0.100 Uiso 1 1 calc R . .
C55 C -0.0787(7) 0.5361(3) 0.6816(3) 0.066(3) Uani 1 1 d . . .
C56 C -0.0136(8) 0.5234(4) 0.6950(3) 0.083(4) Uiso 1 1 d . . .
H56A H 0.0167 0.5367 0.7116 0.100 Uiso 1 1 calc R . .
C57 C 0.0064(10) 0.4900(5) 0.6830(4) 0.101(5) Uiso 1 1 d . . .
H57A H 0.0510 0.4810 0.6915 0.121 Uiso 1 1 calc R . .
C58 C -0.0368(11) 0.4709(6) 0.6599(5) 0.119(6) Uiso 1 1 d . . .
H58A H -0.0216 0.4497 0.6506 0.142 Uiso 1 1 calc R . .
C59 C -0.1043(11) 0.4826(5) 0.6496(5) 0.118(6) Uiso 1 1 d . . .
H59A H -0.1363 0.4675 0.6358 0.142 Uiso 1 1 calc R . .
C60 C -0.1260(9) 0.5162(4) 0.6593(4) 0.089(4) Uiso 1 1 d . . .
H60A H -0.1709 0.5248 0.6510 0.107 Uiso 1 1 calc R . .
C61 C -0.1223(5) 0.4876(3) 0.7831(2) 0.052(2) Uiso 1 1 d . . .
C62 C -0.1138(6) 0.4614(3) 0.8091(3) 0.058(3) Uiso 1 1 d . . .
H62A H -0.1210 0.4676 0.8311 0.070 Uiso 1 1 calc R . .
C63 C -0.0953(7) 0.4273(4) 0.8027(3) 0.072(3) Uiso 1 1 d . . .
H63A H -0.0906 0.4099 0.8202 0.086 Uiso 1 1 calc R . .
C64 C -0.0833(8) 0.4177(4) 0.7708(4) 0.089(4) Uiso 1 1 d . . .
H64A H -0.0701 0.3941 0.7664 0.107 Uiso 1 1 calc R . .
C65 C -0.0908(7) 0.4426(4) 0.7464(3) 0.081(4) Uiso 1 1 d . . .
H65A H -0.0833 0.4359 0.7245 0.097 Uiso 1 1 calc R . .
C66 C -0.1092(7) 0.4778(3) 0.7516(3) 0.070(3) Uiso 1 1 d . . .
H66A H -0.1127 0.4949 0.7339 0.084 Uiso 1 1 calc R . .
C67 C 0.0064(6) 0.6233(3) 0.9803(2) 0.052(2) Uani 1 1 d . . .
C68 C 0.0395(5) 0.5902(3) 0.9839(2) 0.053(2) Uiso 1 1 d . . .
H68A H 0.0211 0.5708 0.9700 0.063 Uiso 1 1 calc R . .
C69 C 0.0988(6) 0.5859(3) 1.0075(3) 0.064(3) Uiso 1 1 d . . .
H69A H 0.1219 0.5636 1.0095 0.077 Uiso 1 1 calc R . .
C70 C 0.1254(7) 0.6148(3) 1.0289(3) 0.067(3) Uiso 1 1 d . . .
H70A H 0.1656 0.6117 1.0456 0.080 Uiso 1 1 calc R . .
C71 C 0.0919(6) 0.6478(3) 1.0250(3) 0.064(3) Uiso 1 1 d . . .
H71A H 0.1099 0.6673 1.0390 0.077 Uiso 1 1 calc R . .
C72 C 0.0328(6) 0.6521(3) 1.0010(2) 0.056(2) Uiso 1 1 d . . .
H72A H 0.0100 0.6745 0.9986 0.067 Uiso 1 1 calc R . .
C73 C -0.2729(6) 0.6911(3) 0.9279(3) 0.057(2) Uiso 1 1 d . . .
C74 C -0.2429(7) 0.6846(3) 0.9622(3) 0.072(3) Uiso 1 1 d . . .
H74A H -0.1946 0.6825 0.9686 0.086 Uiso 1 1 calc R . .
C75 C -0.2830(8) 0.6813(4) 0.9864(4) 0.081(4) Uiso 1 1 d . . .
H75A H -0.2626 0.6782 1.0096 0.098 Uiso 1 1 calc R . .
C76 C -0.3539(8) 0.6825(4) 0.9765(3) 0.081(4) Uiso 1 1 d . . .
H76A H -0.3817 0.6792 0.9931 0.097 Uiso 1 1 calc R . .
C77 C -0.3846(8) 0.6883(4) 0.9434(3) 0.082(4) Uiso 1 1 d . . .
H77A H -0.4331 0.6891 0.9372 0.098 Uiso 1 1 calc R . .
C78 C -0.3437(7) 0.6932(3) 0.9185(3) 0.069(3) Uiso 1 1 d . . .
H78A H -0.3643 0.6978 0.8956 0.083 Uiso 1 1 calc R . .
C79 C -0.4508(6) 0.7694(3) 0.8291(3) 0.068(3) Uani 1 1 d . . .
C80 C -0.4834(8) 0.7706(4) 0.8571(4) 0.082(4) Uiso 1 1 d . . .
H80A H -0.4582 0.7661 0.8793 0.099 Uiso 1 1 calc R . .
C81 C -0.5559(10) 0.7786(5) 0.8520(4) 0.105(5) Uiso 1 1 d . . .
H81A H -0.5780 0.7809 0.8709 0.126 Uiso 1 1 calc R . .
C82 C -0.5940(11) 0.7829(5) 0.8185(5) 0.121(6) Uiso 1 1 d . . .
H82A H -0.6417 0.7878 0.8148 0.145 Uiso 1 1 calc R . .
C83 C -0.5598(10) 0.7800(5) 0.7908(5) 0.111(5) Uiso 1 1 d . . .
H83A H -0.5844 0.7826 0.7683 0.133 Uiso 1 1 calc R . .
C84 C -0.4886(8) 0.7730(4) 0.7968(3) 0.081(4) Uiso 1 1 d . . .
H84A H -0.4662 0.7708 0.7780 0.098 Uiso 1 1 calc R . .
C85 C -0.2688(7) 0.8655(3) 0.7797(3) 0.068(3) Uani 1 1 d . . .
C86 C -0.3090(7) 0.8709(4) 0.8035(3) 0.073(3) Uiso 1 1 d . . .
H86A H -0.3383 0.8526 0.8086 0.088 Uiso 1 1 calc R . .
C87 C -0.3061(8) 0.9041(4) 0.8201(4) 0.084(4) Uiso 1 1 d . . .
H87A H -0.3352 0.9082 0.8360 0.101 Uiso 1 1 calc R . .
C88 C -0.2622(8) 0.9311(4) 0.8140(4) 0.086(4) Uiso 1 1 d . . .
H88A H -0.2598 0.9530 0.8261 0.104 Uiso 1 1 calc R . .
C89 C -0.2204(9) 0.9255(4) 0.7889(4) 0.095(4) Uiso 1 1 d . . .
H89A H -0.1913 0.9439 0.7836 0.114 Uiso 1 1 calc R . .
C90 C -0.2232(8) 0.8920(4) 0.7722(4) 0.089(4) Uiso 1 1 d . . .
H90A H -0.1948 0.8874 0.7561 0.107 Uiso 1 1 calc R . .
C91 C -0.2337(6) 0.7713(4) 0.6589(3) 0.069(3) Uani 1 1 d . . .
C92 C -0.2483(8) 0.7512(4) 0.6299(4) 0.087(4) Uiso 1 1 d . . .
H92A H -0.2330 0.7271 0.6308 0.104 Uiso 1 1 calc R . .
C93 C -0.2850(9) 0.7644(5) 0.5988(4) 0.100(5) Uiso 1 1 d . . .
H93A H -0.2923 0.7504 0.5787 0.119 Uiso 1 1 calc R . .
C94 C -0.3092(10) 0.7980(5) 0.5991(5) 0.114(5) Uiso 1 1 d . . .
H94A H -0.3350 0.8075 0.5787 0.136 Uiso 1 1 calc R . .
C95 C -0.2979(9) 0.8197(5) 0.6284(4) 0.099(4) Uiso 1 1 d . . .
H95A H -0.3178 0.8428 0.6276 0.118 Uiso 1 1 calc R . .
C96 C -0.2562(8) 0.8072(4) 0.6598(4) 0.082(4) Uiso 1 1 d . . .
H96A H -0.2449 0.8218 0.6794 0.099 Uiso 1 1 calc R . .
C97 C -0.1139(7) 0.6572(4) 0.6063(3) 0.080(4) Uani 1 1 d . . .
C98 C -0.1450(9) 0.6786(5) 0.5795(4) 0.108(5) Uiso 1 1 d . . .
H98A H -0.1474 0.7036 0.5829 0.129 Uiso 1 1 calc R . .
C99 C -0.1747(11) 0.6633(5) 0.5453(5) 0.129(6) Uiso 1 1 d D . .
H99A H -0.1959 0.6774 0.5266 0.154 Uiso 1 1 calc R . .
C100 C -0.1690(14) 0.6297(6) 0.5438(7) 0.164(9) Uiso 1 1 d D . .
H100 H -0.1862 0.6201 0.5219 0.197 Uiso 1 1 calc R . .
C101 C -0.1411(13) 0.6027(7) 0.5688(6) 0.155(8) Uiso 1 1 d D . .
H101 H -0.1401 0.5777 0.5650 0.186 Uiso 1 1 calc R . .
C102 C -0.1139(9) 0.6216(5) 0.6021(4) 0.106(5) Uiso 1 1 d . . .
H102 H -0.0957 0.6073 0.6212 0.127 Uiso 1 1 calc R . .
C103 C 0.1488(8) 0.6477(4) 0.6858(3) 0.077(4) Uani 1 1 d . . .
C104 C 0.2115(9) 0.6573(5) 0.7006(4) 0.101(5) Uiso 1 1 d . . .
H104 H 0.2269 0.6518 0.7238 0.121 Uiso 1 1 calc R . .
C105 C 0.2574(13) 0.6760(6) 0.6824(6) 0.138(7) Uiso 1 1 d . . .
H105 H 0.3003 0.6856 0.6930 0.165 Uiso 1 1 calc R . .
C106 C 0.2317(12) 0.6786(6) 0.6470(5) 0.131(7) Uiso 1 1 d . . .
H106 H 0.2595 0.6901 0.6334 0.157 Uiso 1 1 calc R . .
C107 C 0.1726(11) 0.6662(6) 0.6317(5) 0.123(6) Uiso 1 1 d . . .
H107 H 0.1608 0.6673 0.6077 0.147 Uiso 1 1 calc R . .
C108 C 0.1254(9) 0.6510(4) 0.6506(4) 0.093(4) Uiso 1 1 d . . .
H108 H 0.0809 0.6435 0.6399 0.112 Uiso 1 1 calc R . .
C109 C 0.0781(5) 0.5410(3) 0.7864(2) 0.049(2) Uiso 1 1 d . . .
C110 C 0.0503(6) 0.5100(3) 0.7985(3) 0.060(3) Uiso 1 1 d . . .
H110 H 0.0154 0.5116 0.8117 0.073 Uiso 1 1 calc R . .
C111 C 0.0757(7) 0.4765(4) 0.7905(3) 0.075(3) Uiso 1 1 d . . .
H111 H 0.0578 0.4555 0.7988 0.090 Uiso 1 1 calc R . .
C112 C 0.1252(7) 0.4735(4) 0.7714(3) 0.071(3) Uiso 1 1 d . . .
H112 H 0.1400 0.4506 0.7657 0.085 Uiso 1 1 calc R . .
C113 C 0.1536(7) 0.5038(3) 0.7603(3) 0.069(3) Uiso 1 1 d . . .
H113 H 0.1895 0.5015 0.7479 0.083 Uiso 1 1 calc R . .
C114 C 0.1303(6) 0.5382(3) 0.7672(3) 0.058(3) Uiso 1 1 d . . .
H114 H 0.1493 0.5589 0.7590 0.070 Uiso 1 1 calc R . .
C115 C -0.0241(6) 0.4988(3) 0.8890(2) 0.054(2) Uani 1 1 d . . .
C116 C -0.0842(6) 0.4870(3) 0.9004(3) 0.063(3) Uiso 1 1 d . . .
H116 H -0.1194 0.5033 0.9032 0.076 Uiso 1 1 calc R . .
C117 C -0.0895(8) 0.4501(4) 0.9072(3) 0.079(3) Uiso 1 1 d . . .
H117 H -0.1290 0.4417 0.9149 0.095 Uiso 1 1 calc R . .
C118 C -0.0407(8) 0.4268(4) 0.9033(4) 0.088(4) Uiso 1 1 d . . .
H118 H -0.0460 0.4023 0.9082 0.105 Uiso 1 1 calc R . .
C119 C 0.0185(7) 0.4384(4) 0.8918(3) 0.078(3) Uiso 1 1 d . . .
H119 H 0.0531 0.4217 0.8892 0.094 Uiso 1 1 calc R . .
C120 C 0.0260(6) 0.4750(3) 0.8841(3) 0.058(3) Uiso 1 1 d . . .
H120 H 0.0650 0.4830 0.8758 0.070 Uiso 1 1 calc R . .
C121 C 0.1683(6) 0.6579(3) 0.9215(3) 0.058(3) Uani 1 1 d . . .
C122 C 0.2256(8) 0.6657(4) 0.9078(4) 0.087(4) Uiso 1 1 d . . .
H122 H 0.2295 0.6577 0.8858 0.105 Uiso 1 1 calc R . .
C123 C 0.2779(11) 0.6860(5) 0.9276(4) 0.113(5) Uiso 1 1 d . . .
H123 H 0.3172 0.6924 0.9187 0.136 Uiso 1 1 calc R . .
C124 C 0.2727(9) 0.6968(5) 0.9600(4) 0.101(5) Uiso 1 1 d . . .
H124 H 0.3087 0.7101 0.9733 0.121 Uiso 1 1 calc R . .
C125 C 0.2176(10) 0.6886(5) 0.9727(5) 0.114(5) Uiso 1 1 d . . .
H125 H 0.2144 0.6964 0.9949 0.137 Uiso 1 1 calc R . .
C126 C 0.1627(9) 0.6679(4) 0.9533(4) 0.093(4) Uiso 1 1 d . . .
H126 H 0.1237 0.6616 0.9625 0.112 Uiso 1 1 calc R . .
C127 C 0.0355(6) 0.7563(3) 0.9044(3) 0.057(3) Uani 1 1 d . . .
C128 C 0.0850(14) 0.7476(7) 0.9297(6) 0.089(7) Uiso 0.60 1 d P A 1
H128 H 0.0871 0.7241 0.9388 0.107 Uiso 0.60 1 calc PR A 1
C129 C 0.1348(17) 0.7731(9) 0.9435(8) 0.111(9) Uiso 0.60 1 d P A 1
H129 H 0.1676 0.7642 0.9620 0.134 Uiso 0.60 1 calc PR A 1
C130 C 0.144(3) 0.8038(14) 0.9366(12) 0.143(14) Uiso 0.60 1 d P A 1
H130 H 0.1823 0.8180 0.9466 0.172 Uiso 0.60 1 calc PR A 1
C131 C 0.0746(15) 0.8186(8) 0.9043(7) 0.098(7) Uiso 0.60 1 d P A 1
H131 H 0.0716 0.8425 0.8964 0.117 Uiso 0.60 1 calc PR A 1
C132 C 0.0238(11) 0.7925(6) 0.8909(5) 0.069(5) Uiso 0.60 1 d P A 1
H132 H -0.0153 0.7984 0.8743 0.082 Uiso 0.60 1 calc PR A 1
C28A C 0.018(2) 0.7853(10) 0.9227(9) 0.089(10) Uiso 0.40 1 d P A 2
H28A' H -0.0283 0.7890 0.9253 0.107 Uiso 0.40 1 calc PR A 2
C29A C 0.073(3) 0.8102(16) 0.9381(14) 0.137(17) Uiso 0.40 1 d P A 2
H29A' H 0.0634 0.8260 0.9552 0.164 Uiso 0.40 1 calc PR A 2
C30A C 0.1233(16) 0.8119(8) 0.9313(7) 0.053(6) Uiso 0.40 1 d P A 2
H30A' H 0.1456 0.8342 0.9307 0.063 Uiso 0.40 1 calc PR A 2
C31A C 0.159(3) 0.7755(15) 0.9225(13) 0.124(15) Uiso 0.40 1 d P A 2
H31A H 0.2065 0.7712 0.9297 0.148 Uiso 0.40 1 calc PR A 2
C32A C 0.109(3) 0.7467(15) 0.9008(13) 0.131(16) Uiso 0.40 1 d P A 2
H32A' H 0.1221 0.7274 0.8881 0.158 Uiso 0.40 1 calc PR A 2
C133 C -0.1309(7) 0.8456(3) 0.8812(4) 0.080(4) Uani 1 1 d . . .
C134 C -0.1264(10) 0.8747(5) 0.8604(5) 0.114(5) Uiso 1 1 d . . .
H134 H -0.1452 0.8738 0.8369 0.136 Uiso 1 1 calc R . .
C135 C -0.0919(12) 0.9066(6) 0.8757(5) 0.131(7) Uiso 1 1 d . . .
H135 H -0.0899 0.9275 0.8626 0.158 Uiso 1 1 calc R . .
C136 C -0.0640(13) 0.9058(7) 0.9076(6) 0.146(8) Uiso 1 1 d . . .
H136 H -0.0372 0.9258 0.9164 0.175 Uiso 1 1 calc R . .
C137 C -0.0694(12) 0.8792(6) 0.9292(6) 0.139(7) Uiso 1 1 d . . .
H137 H -0.0498 0.8813 0.9526 0.167 Uiso 1 1 calc R . .
C138 C -0.1055(10) 0.8479(5) 0.9162(4) 0.109(5) Uiso 1 1 d . . .
H138 H -0.1121 0.8289 0.9309 0.131 Uiso 1 1 calc R . .
C139 C 0.0011(7) 0.8153(3) 0.8008(3) 0.068(3) Uani 1 1 d D . .
C140 C -0.0219(18) 0.8476(9) 0.8053(5) 0.115(9) Uiso 0.60 1 d PD B 1
H140 H -0.0697 0.8520 0.8022 0.138 Uiso 0.60 1 calc PR B 1
C141 C 0.0256(19) 0.8757(10) 0.8148(7) 0.127(10) Uiso 0.60 1 d PD B 1
H141 H 0.0087 0.8992 0.8170 0.153 Uiso 0.60 1 calc PR B 1
C142 C 0.0933(16) 0.8704(8) 0.8210(6) 0.086(6) Uiso 0.60 1 d PD B 1
H142 H 0.1249 0.8884 0.8302 0.103 Uiso 0.60 1 calc PR B 1
C143 C 0.1143(16) 0.8368(8) 0.8130(6) 0.097(7) Uiso 0.60 1 d PD B 1
H143 H 0.1618 0.8321 0.8149 0.116 Uiso 0.60 1 calc PR B 1
C144 C 0.0678(13) 0.8097(7) 0.8021(6) 0.086(6) Uiso 0.60 1 d PD B 1
H144 H 0.0834 0.7873 0.7956 0.103 Uiso 0.60 1 calc PR B 1
C40A C 0.015(2) 0.8268(10) 0.8392(9) 0.086(9) Uiso 0.40 1 d P B 2
H40A' H -0.0104 0.8151 0.8537 0.103 Uiso 0.40 1 calc PR B 2
C41A C 0.062(2) 0.8528(10) 0.8538(9) 0.089(10) Uiso 0.40 1 d P B 2
H41A' H 0.0627 0.8606 0.8764 0.106 Uiso 0.40 1 calc PR B 2
C42A C 0.106(2) 0.8667(12) 0.8351(9) 0.085(9) Uiso 0.40 1 d P B 2
H42A' H 0.1421 0.8818 0.8452 0.102 Uiso 0.40 1 calc PR B 2
C43A C 0.096(2) 0.8590(13) 0.8031(11) 0.096(11) Uiso 0.40 1 d P B 2
H43A H 0.1250 0.8703 0.7899 0.115 Uiso 0.40 1 calc PR B 2
C44A C 0.0440(17) 0.8339(9) 0.7855(8) 0.069(7) Uiso 0.40 1 d P B 2
H44A' H 0.0407 0.8307 0.7618 0.083 Uiso 0.40 1 calc PR B 2
C145 C 0.1170(6) 0.7648(3) 0.7229(3) 0.069(3) Uani 1 1 d . . .
C146 C 0.1158(9) 0.8013(4) 0.7186(4) 0.093(4) Uiso 1 1 d . . .
H146 H 0.0737 0.8127 0.7094 0.112 Uiso 1 1 calc R . .
C147 C 0.1759(10) 0.8223(5) 0.7275(4) 0.108(5) Uiso 1 1 d . . .
H147 H 0.1732 0.8473 0.7235 0.129 Uiso 1 1 calc R . .
C148 C 0.2377(12) 0.8075(6) 0.7417(5) 0.132(7) Uiso 1 1 d . . .
H148 H 0.2776 0.8219 0.7468 0.159 Uiso 1 1 calc R . .
C149 C 0.2413(13) 0.7691(7) 0.7491(6) 0.145(8) Uiso 1 1 d . . .
H149 H 0.2830 0.7582 0.7597 0.174 Uiso 1 1 calc R . .
C150 C 0.1782(9) 0.7478(5) 0.7394(4) 0.103(5) Uiso 1 1 d . . .
H150 H 0.1784 0.7230 0.7441 0.123 Uiso 1 1 calc R . .
C151 C 0.1582(6) 0.7158(3) 0.8237(3) 0.063(3) Uani 1 1 d . . .
C152 C 0.1481(12) 0.7402(6) 0.8483(5) 0.072(5) Uiso 0.60 1 d P C 1
H152 H 0.1045 0.7432 0.8542 0.086 Uiso 0.60 1 calc PR C 1
C153 C 0.2025(13) 0.7593(7) 0.8633(6) 0.080(6) Uiso 0.60 1 d P C 1
H153 H 0.1951 0.7780 0.8783 0.096 Uiso 0.60 1 calc PR C 1
C154 C 0.2677(16) 0.7537(8) 0.8585(7) 0.087(7) Uiso 0.60 1 d P C 1
H154 H 0.3049 0.7668 0.8710 0.105 Uiso 0.60 1 calc PR C 1
C155 C 0.2786(11) 0.7273(6) 0.8340(5) 0.068(5) Uiso 0.60 1 d P C 1
H155 H 0.3235 0.7234 0.8298 0.081 Uiso 0.60 1 calc PR C 1
C156 C 0.2251(11) 0.7077(6) 0.8166(5) 0.063(5) Uiso 0.60 1 d P C 1
H156 H 0.2317 0.6899 0.8007 0.076 Uiso 0.60 1 calc PR C 1
C52A C 0.152(2) 0.7585(12) 0.8197(11) 0.104(12) Uiso 0.40 1 d P C 2
H52A' H 0.1093 0.7673 0.8079 0.124 Uiso 0.40 1 calc PR C 2
C53A C 0.199(3) 0.7828(16) 0.8309(13) 0.132(17) Uiso 0.40 1 d P C 2
H53A' H 0.1924 0.8077 0.8273 0.158 Uiso 0.40 1 calc PR C 2
C54A C 0.258(3) 0.7677(14) 0.8486(12) 0.108(13) Uiso 0.40 1 d P C 2
H54A' H 0.2958 0.7833 0.8559 0.129 Uiso 0.40 1 calc PR C 2
C55A C 0.270(4) 0.730(2) 0.857(2) 0.18(3) Uiso 0.40 1 d P C 2
H55A H 0.3040 0.7216 0.8751 0.219 Uiso 0.40 1 calc PR C 2
C56A C 0.221(3) 0.7069(14) 0.8347(12) 0.112(13) Uiso 0.40 1 d P C 2
H56A' H 0.2364 0.6845 0.8280 0.134 Uiso 0.40 1 calc PR C 2
C157 C -0.5003(6) 0.4656(3) 0.7243(3) 0.065(3) Uani 1 1 d . . .
C158 C -0.5542(8) 0.4458(4) 0.7302(3) 0.083(4) Uiso 1 1 d . . .
H158 H -0.5999 0.4540 0.7230 0.100 Uiso 1 1 calc R . .
C159 C -0.5406(9) 0.4124(4) 0.7476(4) 0.096(4) Uiso 1 1 d . . .
H159 H -0.5778 0.3984 0.7520 0.115 Uiso 1 1 calc R . .
C160 C -0.4755(8) 0.4004(4) 0.7580(3) 0.079(3) Uiso 1 1 d . . .
C161 C -0.4219(8) 0.4193(4) 0.7503(3) 0.078(3) Uiso 1 1 d . . .
H161 H -0.3766 0.4103 0.7558 0.094 Uiso 1 1 calc R . .
C162 C -0.4347(7) 0.4517(3) 0.7344(3) 0.071(3) Uiso 1 1 d . . .
H162 H -0.3969 0.4653 0.7302 0.085 Uiso 1 1 calc R . .
C163 C -0.5358(13) 0.3402(7) 0.7794(6) 0.170(9) Uiso 1 1 d . . .
H16A' H -0.5302 0.3161 0.7889 0.204 Uiso 1 1 calc R . .
H16B H -0.5610 0.3390 0.7559 0.204 Uiso 1 1 calc R . .
H16C H -0.5614 0.3549 0.7929 0.204 Uiso 1 1 calc R . .
C164 C -0.5902(7) 0.5283(3) 0.7128(3) 0.072(3) Uani 1 1 d . . .
C165 C -0.6049(11) 0.5220(6) 0.7450(5) 0.065(5) Uiso 0.60 1 d P D 1
H165 H -0.5777 0.5058 0.7600 0.078 Uiso 0.60 1 calc PR D 1
C166 C -0.6605(13) 0.5399(7) 0.7552(6) 0.080(6) Uiso 0.60 1 d P D 1
H166 H -0.6737 0.5349 0.7763 0.096 Uiso 0.60 1 calc PR D 1
C167 C -0.6970(15) 0.5667(7) 0.7318(7) 0.078(6) Uiso 0.60 1 d P D 1
H167 H -0.7352 0.5789 0.7374 0.094 Uiso 0.60 1 calc PR D 1
C168 C -0.6762(15) 0.5741(8) 0.7021(7) 0.095(7) Uiso 0.60 1 d P D 1
H168 H -0.6995 0.5915 0.6871 0.114 Uiso 0.60 1 calc PR D 1
C169 C -0.6200(12) 0.5556(6) 0.6937(6) 0.077(6) Uiso 0.60 1 d P D 1
H169 H -0.6027 0.5625 0.6741 0.093 Uiso 0.60 1 calc PR D 1
C65A C -0.611(2) 0.5417(11) 0.7352(10) 0.091(10) Uiso 0.40 1 d P D 2
H65A' H -0.5752 0.5458 0.7542 0.109 Uiso 0.40 1 calc PR D 2
C66A C -0.680(2) 0.5541(12) 0.7417(11) 0.088(10) Uiso 0.40 1 d P D 2
H66A' H -0.6920 0.5589 0.7630 0.106 Uiso 0.40 1 calc PR D 2
C67A C -0.718(3) 0.5568(18) 0.7123(16) 0.144(18) Uiso 0.40 1 d P D 2
H67A H -0.7567 0.5718 0.7125 0.173 Uiso 0.40 1 calc PR D 2
C68A C -0.717(3) 0.5435(16) 0.6822(16) 0.15(2) Uiso 0.40 1 d P D 2
H68A' H -0.7539 0.5458 0.6635 0.181 Uiso 0.40 1 calc PR D 2
C69A C -0.655(2) 0.5252(12) 0.6806(11) 0.108(12) Uiso 0.40 1 d P D 2
H69A' H -0.6504 0.5114 0.6612 0.129 Uiso 0.40 1 calc PR D 2
C170 C -0.5297(7) 0.5010(4) 0.6580(3) 0.073(3) Uani 1 1 d . . .
C171 C -0.5915(12) 0.4850(6) 0.6445(6) 0.139(7) Uiso 1 1 d . D .
H171 H -0.6224 0.4781 0.6587 0.167 Uiso 1 1 calc R . .
C172 C -0.6090(14) 0.4786(7) 0.6069(6) 0.157(8) Uiso 1 1 d . . .
H172 H -0.6473 0.4644 0.5973 0.189 Uiso 1 1 calc R D .
C173 C -0.5696(11) 0.4934(6) 0.5875(5) 0.124(6) Uiso 1 1 d . D .
H173 H -0.5833 0.4922 0.5635 0.149 Uiso 1 1 calc R . .
C174 C -0.5101(11) 0.5101(5) 0.6010(5) 0.115(5) Uiso 1 1 d . . .
H174 H -0.4804 0.5187 0.5868 0.138 Uiso 1 1 calc R D .
C175 C -0.4936(10) 0.5143(5) 0.6365(4) 0.107(5) Uiso 1 1 d . D .
H175 H -0.4538 0.5276 0.6455 0.128 Uiso 1 1 calc R . .
C176 C 0.2163(6) 0.5036(3) 0.8997(3) 0.061(3) Uani 1 1 d . . .
C177 C 0.2253(8) 0.4661(4) 0.9063(4) 0.083(4) Uiso 1 1 d . . .
H177 H 0.2180 0.4562 0.9271 0.100 Uiso 1 1 calc R . .
C178 C 0.2450(8) 0.4447(4) 0.8817(4) 0.088(4) Uiso 1 1 d . . .
H178 H 0.2483 0.4197 0.8857 0.106 Uiso 1 1 calc R . .
C179 C 0.2602(8) 0.4573(4) 0.8515(3) 0.082(4) Uiso 1 1 d . . .
C180 C 0.2497(8) 0.4935(4) 0.8449(4) 0.085(4) Uiso 1 1 d . . .
H180 H 0.2578 0.5030 0.8241 0.102 Uiso 1 1 calc R . .
C181 C 0.2280(7) 0.5154(4) 0.8675(3) 0.077(3) Uiso 1 1 d . . .
H181 H 0.2202 0.5398 0.8617 0.093 Uiso 1 1 calc R . .
C182 C 0.3174(15) 0.4481(7) 0.7951(6) 0.179(10) Uiso 1 1 d . . .
H18A' H 0.3593 0.4371 0.7903 0.214 Uiso 1 1 calc R . .
H18B H 0.3275 0.4725 0.8034 0.214 Uiso 1 1 calc R . .
H18C H 0.2826 0.4488 0.7743 0.214 Uiso 1 1 calc R . .
C183 C 0.2730(6) 0.5592(4) 0.9458(3) 0.071(3) Uani 1 1 d . . .
C184 C 0.2692(10) 0.5879(5) 0.9676(4) 0.103(5) Uiso 1 1 d . . .
H184 H 0.2275 0.5953 0.9736 0.124 Uiso 1 1 calc R . .
C185 C 0.3362(12) 0.6063(6) 0.9807(6) 0.138(7) Uiso 1 1 d . . .
H185 H 0.3388 0.6245 0.9974 0.166 Uiso 1 1 calc R . .
C186 C 0.3937(12) 0.5967(6) 0.9683(5) 0.134(7) Uiso 1 1 d . . .
H186 H 0.4331 0.6115 0.9732 0.161 Uiso 1 1 calc R . .
C187 C 0.3957(14) 0.5691(7) 0.9509(6) 0.153(8) Uiso 1 1 d . . .
H187 H 0.4386 0.5608 0.9468 0.184 Uiso 1 1 calc R . .
C188 C 0.3346(10) 0.5497(5) 0.9368(4) 0.108(5) Uiso 1 1 d . . .
H188 H 0.3365 0.5305 0.9215 0.129 Uiso 1 1 calc R . .
C189 C 0.1737(6) 0.5107(3) 0.9660(2) 0.054(2) Uani 1 1 d . . .
C190 C 0.2253(7) 0.5026(3) 0.9944(3) 0.066(3) Uiso 1 1 d . . .
H190 H 0.2716 0.5091 0.9948 0.080 Uiso 1 1 calc R . .
C191 C 0.2063(7) 0.4849(4) 1.0217(3) 0.075(3) Uiso 1 1 d . . .
H191 H 0.2401 0.4807 1.0414 0.089 Uiso 1 1 calc R . .
C192 C 0.1405(6) 0.4731(3) 1.0214(3) 0.066(3) Uiso 1 1 d . . .
H192 H 0.1295 0.4603 1.0401 0.079 Uiso 1 1 calc R . .
C193 C 0.0906(7) 0.4805(3) 0.9930(3) 0.065(3) Uiso 1 1 d . . .
H193 H 0.0451 0.4726 0.9924 0.078 Uiso 1 1 calc R . .
C194 C 0.1060(6) 0.4992(3) 0.9654(3) 0.058(3) Uiso 1 1 d . . .
H194 H 0.0712 0.5041 0.9463 0.070 Uiso 1 1 calc R . .
C195 C -0.3037(8) 0.8818(4) 0.9291(3) 0.092(5) Uani 1 1 d . . .
C196 C -0.3213(9) 0.8934(5) 0.9601(4) 0.098(4) Uiso 1 1 d . . .
H196 H -0.3559 0.8818 0.9694 0.117 Uiso 1 1 calc R . .
C197 C -0.2854(10) 0.9228(5) 0.9764(5) 0.110(5) Uiso 1 1 d . . .
H197 H -0.2954 0.9298 0.9977 0.132 Uiso 1 1 calc R . .
C198 C -0.2379(10) 0.9418(5) 0.9643(5) 0.113(5) Uiso 1 1 d . . .
C199 C -0.2192(10) 0.9318(5) 0.9342(5) 0.113(5) Uiso 1 1 d . . .
H199 H -0.1850 0.9444 0.9254 0.136 Uiso 1 1 calc R . .
C200 C -0.2534(10) 0.9016(5) 0.9169(5) 0.108(5) Uiso 1 1 d . . .
H200 H -0.2414 0.8945 0.8961 0.130 Uiso 1 1 calc R . .
C201 C -0.110(2) 0.9897(11) 0.9707(10) 0.29(2) Uiso 1 1 d D . .
H20A' H -0.1143 0.9796 0.9479 0.345 Uiso 1 1 calc R . .
H20B H -0.0707 0.9792 0.9857 0.345 Uiso 1 1 calc R . .
H20C H -0.1044 1.0156 0.9697 0.345 Uiso 1 1 calc R . .
C202 C -0.3686(10) 0.8180(4) 0.9346(5) 0.116(7) Uani 1 1 d . . .
C203 C -0.3193(10) 0.7973(5) 0.9560(4) 0.101(5) Uiso 1 1 d . . .
H203 H -0.2739 0.7973 0.9518 0.121 Uiso 1 1 calc R . .
C204 C -0.3328(13) 0.7770(6) 0.9827(6) 0.142(7) Uiso 1 1 d . . .
H204 H -0.2952 0.7657 0.9969 0.170 Uiso 1 1 calc R . .
C205 C -0.3923(13) 0.7724(6) 0.9898(6) 0.137(7) Uiso 1 1 d . . .
H205 H -0.3975 0.7573 1.0081 0.165 Uiso 1 1 calc R . .
C206 C -0.4519(15) 0.7898(7) 0.9701(6) 0.165(9) Uiso 1 1 d . . .
H206 H -0.4968 0.7855 0.9741 0.197 Uiso 1 1 calc R . .
C207 C -0.4383(12) 0.8150(6) 0.9432(5) 0.125(6) Uiso 1 1 d . . .
H207 H -0.4744 0.8294 0.9314 0.150 Uiso 1 1 calc R . .
C208 C -0.4284(8) 0.8663(5) 0.8828(3) 0.088(4) Uani 1 1 d . . .
C209 C -0.4622(12) 0.8934(6) 0.8987(6) 0.139(7) Uiso 1 1 d . . .
H209 H -0.4456 0.9009 0.9214 0.167 Uiso 1 1 calc R . .
C210 C -0.5235(12) 0.9090(6) 0.8782(5) 0.127(6) Uiso 1 1 d . . .
H210 H -0.5468 0.9269 0.8883 0.153 Uiso 1 1 calc R . .
C211 C -0.5488(11) 0.9000(5) 0.8467(5) 0.113(5) Uiso 1 1 d . . .
H211 H -0.5893 0.9108 0.8346 0.136 Uiso 1 1 calc R . .
C212 C -0.5140(9) 0.8739(5) 0.8315(4) 0.100(5) Uiso 1 1 d . . .
H212 H -0.5315 0.8668 0.8088 0.120 Uiso 1 1 calc R . .
C213 C -0.4536(7) 0.8580(4) 0.8493(3) 0.073(3) Uiso 1 1 d . . .
H213 H -0.4299 0.8413 0.8380 0.087 Uiso 1 1 calc R . .
C214 C -0.0296(6) 0.7862(3) 0.5949(2) 0.057(3) Uani 1 1 d . . .
C215 C -0.0371(8) 0.8007(4) 0.5624(4) 0.091(4) Uiso 1 1 d . . .
H215 H -0.0089 0.7926 0.5473 0.110 Uiso 1 1 calc R . .
C216 C -0.0868(9) 0.8275(5) 0.5518(4) 0.100(5) Uiso 1 1 d . . .
H216 H -0.0903 0.8379 0.5300 0.120 Uiso 1 1 calc R . .
C217 C -0.1306(6) 0.8386(3) 0.5731(3) 0.059(3) Uiso 1 1 d . . .
C218 C -0.1268(8) 0.8215(4) 0.6036(4) 0.085(4) Uiso 1 1 d . . .
H218 H -0.1582 0.8275 0.6179 0.102 Uiso 1 1 calc R . .
C219 C -0.0776(8) 0.7957(4) 0.6137(4) 0.083(4) Uiso 1 1 d . . .
H219 H -0.0770 0.7840 0.6347 0.100 Uiso 1 1 calc R . .
C220 C -0.1682(8) 0.8951(4) 0.5275(4) 0.089(4) Uiso 1 1 d . . .
H22A' H -0.1978 0.9158 0.5210 0.107 Uiso 1 1 calc R . .
H22B H -0.1716 0.8788 0.5082 0.107 Uiso 1 1 calc R . .
H22C H -0.1207 0.9031 0.5344 0.107 Uiso 1 1 calc R . .
C221 C 0.1136(7) 0.7842(4) 0.6245(3) 0.075(3) Uani 1 1 d . . .
C222 C 0.1725(11) 0.7691(6) 0.6453(5) 0.131(6) Uiso 1 1 d . . .
H222 H 0.1728 0.7451 0.6529 0.157 Uiso 1 1 calc R . .
C223 C 0.2338(14) 0.7924(7) 0.6548(6) 0.146(8) Uiso 1 1 d . . .
H223 H 0.2741 0.7832 0.6685 0.176 Uiso 1 1 calc R . .
C224 C 0.2326(13) 0.8252(7) 0.6445(5) 0.136(7) Uiso 1 1 d . . .
H224 H 0.2737 0.8387 0.6490 0.163 Uiso 1 1 calc R . .
C225 C 0.1748(14) 0.8412(7) 0.6274(6) 0.153(8) Uiso 1 1 d . . .
H225 H 0.1749 0.8657 0.6214 0.183 Uiso 1 1 calc R . .
C226 C 0.1134(11) 0.8201(5) 0.6187(4) 0.112(5) Uiso 1 1 d . . .
H226 H 0.0718 0.8314 0.6088 0.134 Uiso 1 1 calc R . .
C227 C 0.0587(8) 0.7296(4) 0.5767(4) 0.091(5) Uani 1 1 d D . .
C228 C 0.0307(8) 0.6957(4) 0.5709(4) 0.098(4) Uiso 1 1 d D . .
H228 H -0.0021 0.6884 0.5840 0.117 Uiso 1 1 calc R . .
C229 C 0.0473(13) 0.6721(8) 0.5475(6) 0.174(10) Uiso 1 1 d D . .
H229 H 0.0263 0.6494 0.5434 0.209 Uiso 1 1 calc R . .
C230 C 0.1018(17) 0.6853(10) 0.5288(8) 0.206(13) Uiso 1 1 d D . .
H230 H 0.1194 0.6701 0.5136 0.248 Uiso 1 1 calc R . .
C231 C 0.1265(19) 0.7210(11) 0.5343(9) 0.233(15) Uiso 1 1 d D . .
H231 H 0.1548 0.7303 0.5198 0.280 Uiso 1 1 calc R . .
C232 C 0.1112(12) 0.7432(7) 0.5601(6) 0.142(7) Uiso 1 1 d D . .
H232 H 0.1336 0.7653 0.5660 0.170 Uiso 1 1 calc R . .
O13 O -0.423(5) 0.607(2) 1.059(2) 0.40(4) Uiso 0.50 1 d PD . .
O14 O -0.493(4) 0.5161(18) 1.0180(16) 0.31(3) Uiso 0.50 1 d PD . .
C233 C -0.370(3) 0.595(2) 1.0429(18) 0.21(3) Uiso 0.50 1 d PD . .
C234 C -0.447(4) 0.5760(19) 1.0308(16) 0.20(2) Uiso 0.50 1 d PD . .
C235 C -0.451(4) 0.540(2) 1.042(2) 0.25(3) Uiso 0.50 1 d PD . .

loop_
_atom_site_aniso_label
_atom_site_aniso_U_11
_atom_site_aniso_U_22
_atom_site_aniso_U_33
_atom_site_aniso_U_23
_atom_site_aniso_U_13
_atom_site_aniso_U_12
Cu1 0.0644(10) 0.0623(8) 0.0683(8) -0.0013(7) -0.0051(7) -0.0124(7)
Cu2 0.0748(10) 0.0554(8) 0.0586(7) 0.0026(6) 0.0090(7) 0.0059(7)
Cu3 0.0554(9) 0.0608(8) 0.0759(8) 0.0131(7) 0.0077(7) 0.0035(7)
Cu4 0.0729(10) 0.0866(11) 0.0542(7) 0.0023(7) 0.0040(7) 0.0085(8)
Cu5 0.0688(9) 0.0525(7) 0.0538(6) -0.0008(6) 0.0111(6) 0.0053(6)
Cu6 0.0515(8) 0.0574(7) 0.0518(6) 0.0075(5) 0.0070(5) 0.0063(6)
Cu7 0.0568(9) 0.0627(8) 0.0703(8) 0.0170(6) 0.0181(7) 0.0050(7)
Cu8 0.0612(9) 0.0571(8) 0.0567(7) 0.0076(6) 0.0107(6) 0.0069(6)
Cu9 0.0728(10) 0.0774(10) 0.0605(7) 0.0066(7) 0.0067(7) 0.0180(8)
Cu10 0.0678(9) 0.0519(7) 0.0574(7) 0.0051(6) 0.0139(6) 0.0063(6)
Cu11 0.0688(9) 0.0493(7) 0.0564(7) -0.0025(6) 0.0085(6) 0.0014(6)
Cu12 0.0756(10) 0.0499(7) 0.0610(7) 0.0027(6) 0.0249(7) 0.0072(6)
Cu13 0.0568(8) 0.0576(8) 0.0638(7) 0.0008(6) 0.0157(6) -0.0063(6)
Cu14 0.0701(10) 0.0665(9) 0.0968(10) 0.0181(8) 0.0311(9) 0.0064(8)
Cu15 0.0613(9) 0.0716(9) 0.0704(8) 0.0241(7) 0.0209(7) 0.0108(7)
Cu16 0.0589(9) 0.0660(8) 0.0599(7) 0.0132(6) 0.0060(6) 0.0030(7)
Cu17 0.0692(10) 0.0683(9) 0.0601(7) 0.0092(6) 0.0058(7) 0.0092(7)
Cu18 0.0792(10) 0.0622(8) 0.0532(7) 0.0027(6) 0.0013(6) 0.0267(7)
Cu19 0.0533(8) 0.0453(7) 0.0573(6) 0.0001(5) 0.0061(6) 0.0030(6)
Cu20 0.0521(8) 0.0460(7) 0.0560(6) 0.0085(5) 0.0035(6) 0.0013(6)
Cu21 0.0603(9) 0.0661(8) 0.0499(6) 0.0070(6) 0.0139(6) 0.0117(7)
Cu22 0.0730(10) 0.0541(8) 0.0590(7) -0.0001(6) 0.0145(7) 0.0093(7)
Cu23 0.1028(14) 0.0501(8) 0.0877(10) 0.0115(7) -0.0214(9) -0.0140(8)
Cu24 0.0553(9) 0.0809(10) 0.0653(8) -0.0119(7) 0.0026(6) 0.0161(7)
Cu25 0.0765(10) 0.0499(7) 0.0790(8) 0.0129(6) 0.0282(8) 0.0132(7)
Cu26 0.0832(11) 0.0590(8) 0.0852(9) 0.0206(7) 0.0354(8) 0.0176(8)
Cu27 0.0597(9) 0.0502(8) 0.1063(11) 0.0087(7) 0.0228(8) 0.0071(7)
Cu28 0.0700(9) 0.0606(8) 0.0611(7) 0.0173(6) 0.0158(7) 0.0019(7)
Cu29 0.0656(9) 0.0509(7) 0.0697(8) 0.0141(6) 0.0237(7) 0.0150(6)
Cu30 0.0537(8) 0.0567(7) 0.0603(7) 0.0080(6) 0.0109(6) 0.0071(6)
Cu31 0.0541(9) 0.0848(10) 0.0577(7) -0.0085(7) 0.0115(6) -0.0036(7)
Cu32 0.0661(9) 0.0650(8) 0.0652(7) -0.0083(6) 0.0248(7) -0.0140(7)
Cu33 0.0673(9) 0.0522(8) 0.0670(7) 0.0125(6) 0.0020(7) -0.0078(7)
Cu34 0.0535(8) 0.0448(7) 0.0887(9) -0.0045(6) 0.0104(7) 0.0051(6)
Cu35 0.0562(8) 0.0540(7) 0.0558(7) 0.0068(6) -0.0045(6) -0.0042(6)
Cu36 0.0582(8) 0.0443(7) 0.0668(7) -0.0014(6) 0.0102(6) 0.0018(6)
Cu37 0.0580(8) 0.0600(8) 0.0611(7) -0.0007(6) 0.0172(6) -0.0084(6)
Cu38 0.0538(8) 0.0488(7) 0.0522(6) 0.0047(5) 0.0104(5) 0.0040(6)
Se1 0.0528(6) 0.0467(5) 0.0533(5) 0.0017(4) 0.0031(4) -0.0019(4)
Se2 0.0544(7) 0.0577(6) 0.0577(5) 0.0090(5) -0.0032(5) 0.0009(5)
Se3 0.0615(7) 0.0573(6) 0.0516(5) -0.0052(5) 0.0048(5) -0.0005(5)
Se4 0.0472(6) 0.0488(5) 0.0427(4) 0.0015(4) 0.0063(4) -0.0021(4)
Se5 0.0453(6) 0.0469(5) 0.0595(5) 0.0026(4) 0.0109(4) 0.0014(4)
Se6 0.0481(6) 0.0493(6) 0.0618(5) 0.0125(4) 0.0086(5) 0.0052(5)
Se7 0.0532(6) 0.0634(6) 0.0480(5) 0.0078(4) 0.0054(4) 0.0026(5)
Se8 0.0627(7) 0.0501(6) 0.0511(5) 0.0003(4) 0.0109(5) 0.0083(5)
Se9 0.0539(6) 0.0423(5) 0.0507(5) 0.0005(4) 0.0050(4) 0.0024(4)
Se10 0.0522(6) 0.0493(5) 0.0449(4) 0.0009(4) 0.0080(4) 0.0010(4)
Se11 0.0524(6) 0.0466(5) 0.0530(5) -0.0023(4) 0.0120(4) -0.0014(4)
Se12 0.0580(7) 0.0520(6) 0.0784(7) -0.0029(5) 0.0193(6) 0.0035(5)
Se13 0.0715(8) 0.0522(6) 0.0844(7) 0.0178(5) 0.0294(6) 0.0176(6)
Se14 0.0513(6) 0.0545(6) 0.0623(6) 0.0177(5) 0.0137(5) 0.0068(5)
Se15 0.0620(7) 0.0593(6) 0.0526(5) 0.0111(5) 0.0123(5) 0.0026(5)
Se16 0.0643(7) 0.0572(6) 0.0536(5) 0.0082(5) 0.0150(5) 0.0161(5)
Se17 0.0489(6) 0.0402(5) 0.0498(5) 0.0032(4) 0.0083(4) 0.0045(4)
Se18 0.0497(6) 0.0418(5) 0.0523(5) 0.0062(4) 0.0019(4) 0.0007(4)
Se19 0.0458(6) 0.0421(5) 0.0504(5) 0.0028(4) 0.0058(4) 0.0007(4)
Se20 0.0555(6) 0.0417(5) 0.0548(5) 0.0014(4) 0.0106(5) 0.0006(4)
Se21 0.0596(7) 0.0411(5) 0.0759(6) 0.0017(5) 0.0162(5) 0.0048(5)
Se22 0.0566(7) 0.0397(5) 0.0705(6) 0.0085(4) 0.0209(5) 0.0053(4)
Se23 0.0528(6) 0.0487(5) 0.0602(5) 0.0120(4) 0.0158(5) 0.0056(5)
Se24 0.0465(6) 0.0445(5) 0.0541(5) 0.0039(4) 0.0104(4) 0.0038(4)
Se25 0.0448(6) 0.0436(5) 0.0448(4) 0.0047(4) 0.0048(4) 0.0017(4)
Se26 0.0472(6) 0.0400(5) 0.0443(4) 0.0024(4) 0.0052(4) 0.0008(4)
Se27 0.0473(6) 0.0399(5) 0.0592(5) 0.0065(4) 0.0141(4) 0.0024(4)
Se28 0.0453(6) 0.0459(5) 0.0477(5) 0.0051(4) 0.0091(4) 0.0034(4)
O1 0.065(5) 0.051(4) 0.065(4) 0.002(3) 0.000(4) 0.000(4)
O2 0.079(6) 0.054(4) 0.066(4) 0.008(4) 0.012(4) 0.003(4)
C1 0.056(7) 0.046(6) 0.084(8) 0.003(6) 0.014(6) 0.000(5)
O3 0.055(5) 0.073(5) 0.078(5) 0.009(4) 0.011(4) 0.002(4)
O4 0.057(5) 0.069(5) 0.073(5) 0.016(4) 0.011(4) -0.001(4)
C3 0.038(6) 0.077(8) 0.077(7) 0.017(6) 0.007(5) 0.012(6)
O5 0.090(7) 0.103(7) 0.051(4) 0.000(4) 0.005(4) 0.000(5)
O6 0.105(8) 0.097(7) 0.053(4) 0.006(4) 0.008(5) 0.010(6)
C5 0.122(14) 0.100(11) 0.039(6) 0.008(6) -0.003(7) -0.010(10)
O7 0.093(7) 0.074(6) 0.064(4) -0.014(4) -0.025(4) 0.020(5)
O8 0.154(11) 0.065(6) 0.107(7) -0.023(5) -0.052(7) 0.029(6)
C7 0.26(3) 0.095(12) 0.085(10) -0.045(9) -0.080(13) 0.091(15)
O9 0.090(7) 0.047(4) 0.107(6) 0.021(4) 0.038(5) 0.013(4)
O10 0.068(5) 0.050(4) 0.092(5) 0.007(4) 0.028(4) 0.003(4)
C9 0.068(8) 0.043(6) 0.073(6) 0.003(5) 0.018(6) -0.002(5)
O11 0.057(5) 0.054(4) 0.061(4) 0.009(3) 0.013(3) 0.005(3)
O12 0.053(5) 0.073(5) 0.068(4) 0.010(4) 0.011(4) 0.008(4)
C11 0.049(6) 0.053(6) 0.068(6) -0.005(5) 0.017(5) 0.003(5)
P1 0.0552(18) 0.0617(17) 0.0632(15) -0.0069(13) 0.0032(13) -0.0079(14)
P2 0.0526(17) 0.0505(15) 0.0629(15) 0.0145(12) 0.0036(13) 0.0004(13)
P3 0.071(2) 0.097(3) 0.0699(18) -0.0196(18) 0.0013(16) 0.021(2)
P4 0.069(2) 0.0555(16) 0.0609(15) 0.0132(13) 0.0191(14) -0.0005(14)
S1 0.129(4) 0.071(2) 0.146(4) 0.023(2) -0.028(3) -0.019(3)
S2 0.151(6) 0.195(7) 0.156(5) -0.056(5) 0.072(4) 0.001(5)
S3 0.281(11) 0.136(5) 0.156(5) -0.041(4) -0.001(6) -0.043(6)
S4 0.094(3) 0.079(2) 0.0764(19) 0.0112(17) 0.0185(18) 0.0205(19)
C14 0.075(9) 0.055(7) 0.076(7) 0.010(5) 0.020(6) -0.002(6)
C19 0.083(10) 0.079(8) 0.064(7) -0.005(6) -0.016(6) 0.031(7)
C25 0.069(8) 0.068(7) 0.062(6) -0.012(5) 0.004(6) 0.004(6)
C31 0.052(6) 0.054(6) 0.047(5) 0.004(4) 0.009(4) 0.002(5)
C37 0.042(6) 0.050(6) 0.062(5) -0.009(5) 0.006(5) -0.001(4)
C43 0.054(7) 0.056(6) 0.062(6) 0.013(5) 0.009(5) 0.008(5)
C49 0.058(7) 0.068(7) 0.070(6) 0.016(6) 0.008(6) 0.002(6)
C55 0.067(8) 0.071(7) 0.057(6) -0.010(5) 0.005(5) 0.014(6)
C67 0.054(6) 0.060(6) 0.044(5) 0.001(4) 0.015(4) 0.002(5)
C79 0.055(7) 0.068(7) 0.083(7) -0.013(6) 0.021(6) -0.001(6)
C85 0.074(8) 0.044(6) 0.092(8) 0.017(6) 0.033(7) 0.019(5)
C91 0.059(8) 0.077(8) 0.073(7) 0.021(6) 0.020(6) 0.005(6)
C97 0.083(10) 0.096(10) 0.060(6) 0.028(6) 0.013(6) -0.009(8)
C103 0.093(10) 0.085(9) 0.059(6) 0.024(6) 0.032(6) 0.037(7)
C115 0.057(7) 0.052(6) 0.051(5) 0.000(4) 0.002(5) 0.001(5)
C121 0.061(7) 0.057(6) 0.053(5) 0.008(5) 0.004(5) -0.002(5)
C127 0.064(7) 0.051(6) 0.058(5) -0.005(5) 0.019(5) -0.013(5)
C133 0.073(9) 0.047(6) 0.125(11) 0.007(7) 0.028(8) 0.006(6)
C139 0.068(8) 0.040(6) 0.101(8) 0.005(6) 0.029(7) -0.005(5)
C145 0.052(7) 0.073(8) 0.080(7) 0.027(6) 0.011(6) 0.002(6)
C151 0.036(6) 0.068(7) 0.082(7) -0.007(6) 0.002(5) 0.004(5)
C157 0.063(8) 0.062(7) 0.067(6) -0.007(5) 0.000(6) -0.008(6)
C164 0.079(9) 0.053(7) 0.085(8) 0.001(6) 0.020(7) 0.005(6)
C170 0.057(8) 0.091(9) 0.070(7) -0.020(6) 0.009(6) -0.018(7)
C176 0.055(7) 0.048(6) 0.078(7) 0.018(5) 0.011(5) 0.009(5)
C183 0.051(7) 0.073(8) 0.085(8) 0.022(6) 0.001(6) -0.004(6)
C189 0.064(7) 0.044(5) 0.050(5) 0.006(4) -0.003(5) -0.002(5)
C195 0.096(11) 0.095(10) 0.076(8) -0.029(7) -0.005(7) 0.031(9)
C202 0.115(14) 0.061(8) 0.139(13) 0.000(8) -0.065(11) 0.005(8)
C208 0.072(9) 0.120(12) 0.072(7) -0.010(8) 0.012(7) 0.034(8)
C214 0.070(8) 0.058(6) 0.045(5) 0.005(4) 0.015(5) -0.009(5)
C221 0.067(8) 0.070(8) 0.087(8) 0.023(6) 0.012(7) -0.002(6)
C227 0.128(13) 0.059(7) 0.106(10) 0.012(7) 0.072(10) 0.003(8)

loop_
_atom_type_symbol
_atom_type_description
_atom_type_scat_dispersion_real
_atom_type_scat_dispersion_imag
_atom_type_scat_source
C C 0.0033 0.0016 'International Tables Vol C Tables 4.2.6.8 and 6.1.1.4'
H H 0.0000 0.0000 'International Tables Vol C Tables 4.2.6.8 and 6.1.1.4'
O O 0.0106 0.0060 'International Tables Vol C Tables 4.2.6.8 and 6.1.1.4'
P P 0.1023 0.0942 'International Tables Vol C Tables 4.2.6.8 and 6.1.1.4'
S S 0.1246 0.1234 'International Tables Vol C Tables 4.2.6.8 and 6.1.1.4'
Cu Cu 0.3201 1.2651 'International Tables Vol C Tables 4.2.6.8 and 6.1.1.4'
Se Se -0.0929 2.2259 'International Tables Vol C Tables 4.2.6.8 and 6.1.1.4'

loop_
_geom_angle_atom_site_label_1
_geom_angle_atom_site_label_2
_geom_angle_atom_site_label_3
_geom_angle
_geom_angle_site_symmetry_1
_geom_angle_site_symmetry_3
_geom_angle_publ_flag
P1 Cu1 Se2 118.21(8) . . ?
P1 Cu1 Se3 122.23(8) . . ?
Se2 Cu1 Se3 100.78(6) . . ?
P1 Cu1 Se1 112.71(8) . . ?
Se2 Cu1 Se1 99.06(6) . . ?
Se3 Cu1 Se1 100.06(7) . . ?
P1 Cu1 Cu4 118.84(8) . . ?
Se2 Cu1 Cu4 54.62(5) . . ?
Se3 Cu1 Cu4 53.69(5) . . ?
Se1 Cu1 Cu4 128.40(7) . . ?
P1 Cu1 Cu3 108.16(8) . . ?
Se2 Cu1 Cu3 53.58(5) . . ?
Se3 Cu1 Cu3 129.48(7) . . ?
Se1 Cu1 Cu3 53.24(5) . . ?
Cu4 Cu1 Cu3 105.96(7) . . ?
P1 Cu1 Cu2 115.50(8) . . ?
Se2 Cu1 Cu2 125.81(7) . . ?
Se3 Cu1 Cu2 53.54(5) . . ?
Se1 Cu1 Cu2 52.35(5) . . ?
Cu4 Cu1 Cu2 103.97(7) . . ?
Cu3 Cu1 Cu2 102.93(6) . . ?
O1 Cu2 Se1 122.2(2) . . ?
O1 Cu2 Se3 120.2(2) . . ?
Se1 Cu2 Se3 114.41(7) . . ?
O1 Cu2 Cu1 136.2(2) . . ?
Se1 Cu2 Cu1 61.67(5) . . ?
Se3 Cu2 Cu1 60.51(6) . . ?
O1 Cu2 Cu5 79.5(2) . . ?
Se1 Cu2 Cu5 83.91(6) . . ?
Se3 Cu2 Cu5 125.78(7) . . ?
Cu1 Cu2 Cu5 139.29(7) . . ?
O3 Cu3 Se2 122.1(2) . . ?
O3 Cu3 Se1 125.5(2) . . ?
Se2 Cu3 Se1 111.35(7) . . ?
O3 Cu3 Cu1 140.7(3) . . ?
Se2 Cu3 Cu1 59.97(5) . . ?
Se1 Cu3 Cu1 61.31(5) . . ?
O3 Cu3 Cu7 81.2(2) . . ?
Se2 Cu3 Cu7 79.76(5) . . ?
Se1 Cu3 Cu7 120.19(7) . . ?
Cu1 Cu3 Cu7 132.26(7) . . ?
O5 Cu4 Se3 120.5(3) . . ?
O5 Cu4 Se2 123.0(3) . . ?
Se3 Cu4 Se2 113.01(7) . . ?
O5 Cu4 Cu1 132.7(3) . . ?
Se3 Cu4 Cu1 61.84(6) . . ?
Se2 Cu4 Cu1 60.84(6) . . ?
O5 Cu4 Cu9 82.8(3) . . ?
Se3 Cu4 Cu9 82.05(7) . . ?
Se2 Cu4 Cu9 124.15(8) . . ?
Cu1 Cu4 Cu9 138.07(7) . . ?
O2 Cu5 Se9 116.2(2) . . ?
O2 Cu5 Se4 116.4(2) . . ?
Se9 Cu5 Se4 120.05(7) . . ?
O2 Cu5 Cu6 128.7(2) . . ?
Se9 Cu5 Cu6 105.86(6) . . ?
Se4 Cu5 Cu6 57.28(5) . . ?
O2 Cu5 Cu2 80.2(2) . . ?
Se9 Cu5 Cu2 78.00(5) . . ?
Se4 Cu5 Cu2 137.44(7) . . ?
Cu6 Cu5 Cu2 81.40(6) . . ?
Se5 Cu6 Se4 118.89(6) . . ?
Se5 Cu6 Se1 98.93(6) . . ?
Se4 Cu6 Se1 123.83(6) . . ?
Se5 Cu6 Se25 92.82(5) . . ?
Se4 Cu6 Se25 128.58(6) . . ?
Se1 Cu6 Se25 84.94(5) . . ?
Se5 Cu6 Cu35 107.89(6) . . ?
Se4 Cu6 Cu35 77.92(6) . . ?
Se1 Cu6 Cu35 130.00(6) . . ?
Se25 Cu6 Cu35 53.06(5) . . ?
Se5 Cu6 Cu5 171.74(6) . . ?
Se4 Cu6 Cu5 54.45(4) . . ?
Se1 Cu6 Cu5 82.89(6) . . ?
Se25 Cu6 Cu5 95.37(5) . . ?
Cu35 Cu6 Cu5 76.44(6) . . ?
O4 Cu7 Se5 114.8(2) . . ?
O4 Cu7 Se6 111.6(2) . . ?
Se5 Cu7 Se6 125.62(8) . . ?
O4 Cu7 Cu8 126.8(2) . . ?
Se5 Cu7 Cu8 109.91(7) . . ?
Se6 Cu7 Cu8 57.66(5) . . ?
O4 Cu7 Cu3 76.9(2) . . ?
Se5 Cu7 Cu3 78.48(6) . . ?
Se6 Cu7 Cu3 139.90(7) . . ?
Cu8 Cu7 Cu3 85.32(6) . . ?
Se7 Cu8 Se6 121.77(6) . . ?
Se7 Cu8 Se2 99.13(6) . . ?
Se6 Cu8 Se2 121.62(7) . . ?
Se7 Cu8 Cu36 111.99(7) . . ?
Se6 Cu8 Cu36 77.20(5) . . ?
Se2 Cu8 Cu36 126.32(6) . . ?
Se7 Cu8 Se25 93.94(6) . . ?
Se6 Cu8 Se25 127.87(6) . . ?
Se2 Cu8 Se25 83.03(6) . . ?
Cu36 Cu8 Se25 53.30(5) . . ?
Se7 Cu8 Cu7 174.77(7) . . ?
Se6 Cu8 Cu7 54.45(5) . . ?
Se2 Cu8 Cu7 81.26(6) . . ?
Cu36 Cu8 Cu7 71.48(6) . . ?
Se25 Cu8 Cu7 91.29(5) . . ?
O6 Cu9 Se7 115.4(3) . . ?
O6 Cu9 Se8 116.0(3) . . ?
Se7 Cu9 Se8 120.85(8) . . ?
O6 Cu9 Cu4 79.7(3) . . ?
Se7 Cu9 Cu4 78.75(6) . . ?
Se8 Cu9 Cu4 137.48(7) . . ?
O6 Cu9 Cu10 131.4(3) . . ?
Se7 Cu9 Cu10 105.52(6) . . ?
Se8 Cu9 Cu10 55.63(5) . . ?
Cu4 Cu9 Cu10 83.82(6) . . ?
Se9 Cu10 Se8 122.63(7) . . ?
Se9 Cu10 Se3 100.22(6) . . ?
Se8 Cu10 Se3 117.25(6) . . ?
Se9 Cu10 Se25 94.20(5) . . ?
Se8 Cu10 Se25 129.07(6) . . ?
Se3 Cu10 Se25 84.56(6) . . ?
Se9 Cu10 Cu37 111.54(6) . . ?
Se8 Cu10 Cu37 79.40(5) . . ?
Se3 Cu10 Cu37 127.25(7) . . ?
Se25 Cu10 Cu37 53.15(4) . . ?
Se9 Cu10 Cu9 172.06(7) . . ?
Se8 Cu10 Cu9 52.92(5) . . ?
Se3 Cu10 Cu9 78.26(6) . . ?
Se25 Cu10 Cu9 93.42(6) . . ?
Cu37 Cu10 Cu9 75.01(6) . . ?
Se10 Cu11 Se18 132.66(8) . . ?
Se10 Cu11 Se4 112.35(7) . . ?
Se18 Cu11 Se4 114.98(6) . . ?
Se10 Cu11 Cu21 56.26(5) . . ?
Se18 Cu11 Cu21 96.72(6) . . ?
Se4 Cu11 Cu21 123.42(6) . . ?
Se10 Cu11 Cu12 79.02(6) . . ?
Se18 Cu11 Cu12 131.81(6) . . ?
Se4 Cu11 Cu12 53.69(5) . . ?
Cu21 Cu11 Cu12 70.06(5) . . ?
Se11 Cu12 Se26 125.80(7) . . ?
Se11 Cu12 Se4 133.97(7) . . ?
Se26 Cu12 Se4 100.21(6) . . ?
Se11 Cu12 Cu11 132.17(7) . . ?
Se26 Cu12 Cu11 69.54(5) . . ?
Se4 Cu12 Cu11 58.50(5) . . ?
Se11 Cu12 Cu35 133.72(7) . . ?
Se26 Cu12 Cu35 51.29(5) . . ?
Se4 Cu12 Cu35 74.50(5) . . ?
Cu11 Cu12 Cu35 92.60(6) . . ?
Se5 Cu13 Se27 123.40(6) . . ?
Se5 Cu13 Se11 114.94(6) . . ?
Se27 Cu13 Se11 97.57(6) . . ?
Se5 Cu13 Se12 117.52(7) . . ?
Se27 Cu13 Se12 94.30(6) . . ?
Se11 Cu13 Se12 105.34(6) . . ?
Se5 Cu13 Cu36 71.37(5) . . ?
Se27 Cu13 Cu36 52.25(5) . . ?
Se11 Cu13 Cu36 118.68(7) . . ?
Se12 Cu13 Cu36 125.89(6) . . ?
Se12 Cu14 Se13 137.81(9) . . ?
Se12 Cu14 Se6 111.68(7) . . ?
Se13 Cu14 Se6 109.32(7) . . ?
Se12 Cu14 Cu25 102.83(8) . . ?
Se13 Cu14 Cu25 58.48(6) . . ?
Se6 Cu14 Cu25 125.85(7) . . ?
Se12 Cu14 Cu15 135.53(8) . . ?
Se13 Cu14 Cu15 79.09(6) . . ?
Se6 Cu14 Cu15 52.60(5) . . ?
Cu25 Cu14 Cu15 73.46(6) . . ?
Se12 Cu14 Se27 89.22(6) . . ?
Se13 Cu14 Se27 104.95(7) . . ?
Se6 Cu14 Se27 83.46(6) . . ?
Cu25 Cu14 Se27 56.05(5) . . ?
Cu15 Cu14 Se27 51.12(5) . . ?
Se14 Cu15 Se6 133.92(8) . . ?
Se14 Cu15 Se27 128.50(8) . . ?
Se6 Cu15 Se27 97.56(6) . . ?
Se14 Cu15 Cu14 133.26(8) . . ?
Se6 Cu15 Cu14 60.18(6) . . ?
Se27 Cu15 Cu14 65.18(6) . . ?
Se14 Cu15 Cu36 135.10(7) . . ?
Se6 Cu15 Cu36 72.59(5) . . ?
Se27 Cu15 Cu36 50.61(4) . . ?
Cu14 Cu15 Cu36 89.89(6) . . ?
Se7 Cu16 Se28 121.22(7) . . ?
Se7 Cu16 Se15 118.20(7) . . ?
Se28 Cu16 Se15 95.03(6) . . ?
Se7 Cu16 Se14 113.74(7) . . ?
Se28 Cu16 Se14 97.03(6) . . ?
Se15 Cu16 Se14 108.36(6) . . ?
Se7 Cu16 Cu37 70.44(6) . . ?
Se28 Cu16 Cu37 51.01(4) . . ?
Se15 Cu16 Cu37 126.01(7) . . ?
Se14 Cu16 Cu37 115.51(6) . . ?
Se15 Cu17 Se16 130.19(8) . . ?
Se15 Cu17 Se8 113.90(7) . . ?
Se16 Cu17 Se8 115.23(7) . . ?
Se15 Cu17 Cu29 97.62(7) . . ?
Se16 Cu17 Cu29 56.60(5) . . ?
Se8 Cu17 Cu29 128.25(6) . . ?
Se15 Cu17 Cu18 134.53(7) . . ?
Se16 Cu17 Cu18 82.61(6) . . ?
Se8 Cu17 Cu18 54.96(5) . . ?
Cu29 Cu17 Cu18 73.53(6) . . ?
Se15 Cu17 Se28 86.81(6) . . ?
Se16 Cu17 Se28 103.78(6) . . ?
Se8 Cu17 Se28 86.45(5) . . ?
Cu29 Cu17 Se28 54.22(4) . . ?
Cu18 Cu17 Se28 51.31(4) . . ?
Se17 Cu18 Se8 135.21(7) . . ?
Se17 Cu18 Se28 123.61(7) . . ?
Se8 Cu18 Se28 100.39(6) . . ?
Se17 Cu18 Cu17 126.92(8) . . ?
Se8 Cu18 Cu17 58.48(5) . . ?
Se28 Cu18 Cu17 68.82(5) . . ?
Se17 Cu18 Cu37 136.69(7) . . ?
Se8 Cu18 Cu37 76.21(6) . . ?
Se28 Cu18 Cu37 51.39(4) . . ?
Cu17 Cu18 Cu37 93.38(6) . . ?
Se9 Cu19 Se26 121.67(6) . . ?
Se9 Cu19 Se18 115.33(6) . . ?
Se26 Cu19 Se18 95.23(5) . . ?
Se9 Cu19 Se17 116.38(6) . . ?
Se26 Cu19 Se17 98.13(5) . . ?
Se18 Cu19 Se17 106.83(6) . . ?
Se9 Cu19 Cu35 71.02(5) . . ?
Se26 Cu19 Cu35 51.07(4) . . ?
Se18 Cu19 Cu35 125.43(6) . . ?
Se17 Cu19 Cu35 118.07(6) . . ?
P2 Cu20 Se19 130.19(8) . . ?
P2 Cu20 Se18 128.75(8) . . ?
Se19 Cu20 Se18 101.03(6) . . ?
Se19 Cu21 Se10 126.29(7) . . ?
Se19 Cu21 Cu22 147.76(8) . . ?
Se10 Cu21 Cu22 60.76(5) . . ?
Se19 Cu21 Se26 97.15(6) . . ?
Se10 Cu21 Se26 114.21(7) . . ?
Cu22 Cu21 Se26 107.87(7) . . ?
Se19 Cu21 Cu11 104.93(6) . . ?
Se10 Cu21 Cu11 54.39(5) . . ?
Cu22 Cu21 Cu11 102.70(7) . . ?
Se26 Cu21 Cu11 69.60(5) . . ?
Se19 Cu21 Se20 105.68(6) . . ?
Se10 Cu21 Se20 116.92(6) . . ?
Cu22 Cu21 Se20 56.28(5) . . ?
Se26 Cu21 Se20 88.67(5) . . ?
Cu11 Cu21 Se20 144.27(7) . . ?
Se19 Cu21 Cu32 70.89(6) . . ?
Se10 Cu21 Cu32 162.60(7) . . ?
Cu22 Cu21 Cu32 106.83(7) . . ?
Se26 Cu21 Cu32 55.55(4) . . ?
Cu11 Cu21 Cu32 123.13(6) . . ?
Se20 Cu21 Cu32 53.21(4) . . ?
O7 Cu22 Se20 112.4(3) . . ?
O7 Cu22 Se10 102.8(3) . . ?
Se20 Cu22 Se10 123.43(6) . . ?
O7 Cu22 Cu21 132.7(3) . . ?
Se20 Cu22 Cu21 65.98(5) . . ?
Se10 Cu22 Cu21 57.59(5) . . ?
O7 Cu22 Se11 115.3(3) . . ?
Se20 Cu22 Se11 99.16(6) . . ?
Se10 Cu22 Se11 103.94(6) . . ?
Cu21 Cu22 Se11 111.33(7) . . ?
O7 Cu22 Cu23 85.2(2) . . ?
Se20 Cu22 Cu23 68.77(6) . . ?
Se10 Cu22 Cu23 159.12(8) . . ?
Cu21 Cu22 Cu23 129.38(7) . . ?
Se11 Cu22 Cu23 55.52(5) . . ?
O8 Cu23 Se21 112.0(3) . . ?
O8 Cu23 Se11 111.1(4) . . ?
Se21 Cu23 Se11 123.93(8) . . ?
O8 Cu23 Cu22 81.7(3) . . ?
Se21 Cu23 Cu22 159.05(11) . . ?
Se11 Cu23 Cu22 59.94(6) . . ?
O8 Cu23 Se20 108.7(4) . . ?
Se21 Cu23 Se20 106.80(8) . . ?
Se11 Cu23 Se20 91.23(6) . . ?
Cu22 Cu23 Se20 52.58(5) . . ?
P3 Cu24 Se21 135.70(11) . . ?
P3 Cu24 Se12 124.61(11) . . ?
Se21 Cu24 Se12 99.60(7) . . ?
Se21 Cu25 Se13 123.25(7) . . ?
Se21 Cu25 Cu26 156.41(9) . . ?
Se13 Cu25 Cu26 57.80(6) . . ?
Se21 Cu25 Se22 114.52(8) . . ?
Se13 Cu25 Se22 115.16(6) . . ?
Cu26 Cu25 Se22 57.44(6) . . ?
Se21 Cu25 Se27 97.49(6) . . ?
Se13 Cu25 Se27 109.04(7) . . ?
Cu26 Cu25 Se27 104.16(7) . . ?
Se22 Cu25 Se27 88.95(5) . . ?
Se21 Cu25 Cu14 98.99(7) . . ?
Se13 Cu25 Cu14 54.09(6) . . ?
Cu26 Cu25 Cu14 98.51(8) . . ?
Se22 Cu25 Cu14 140.34(8) . . ?
Se27 Cu25 Cu14 65.23(5) . . ?
Se21 Cu25 Cu33 77.85(6) . . ?
Se13 Cu25 Cu33 157.00(8) . . ?
Cu26 Cu25 Cu33 107.20(7) . . ?
Se22 Cu25 Cu33 54.23(5) . . ?
Se27 Cu25 Cu33 54.68(5) . . ?
Cu14 Cu25 Cu33 118.42(7) . . ?
O9 Cu26 Se13 102.3(2) . . ?
O9 Cu26 Se22 114.4(3) . . ?
Se13 Cu26 Se22 121.55(7) . . ?
O9 Cu26 Se14 111.6(3) . . ?
Se13 Cu26 Se14 107.79(8) . . ?
Se22 Cu26 Se14 99.22(6) . . ?
O9 Cu26 Cu25 132.5(3) . . ?
Se13 Cu26 Cu25 59.43(6) . . ?
Se22 Cu26 Cu25 62.20(6) . . ?
Se14 Cu26 Cu25 115.73(7) . . ?
O9 Cu26 Cu27 84.2(2) . . ?
Se13 Cu26 Cu27 164.36(10) . . ?
Se22 Cu26 Cu27 66.61(6) . . ?
Se14 Cu26 Cu27 56.62(6) . . ?
Cu25 Cu26 Cu27 125.84(8) . . ?
O10 Cu27 Se23 112.7(2) . . ?
O10 Cu27 Se14 112.4(3) . . ?
Se23 Cu27 Se14 120.65(7) . . ?
O10 Cu27 Cu26 83.6(2) . . ?
Se23 Cu27 Cu26 158.76(8) . . ?
Se14 Cu27 Cu26 60.12(6) . . ?
O10 Cu27 Se22 109.7(2) . . ?
Se23 Cu27 Se22 105.70(7) . . ?
Se14 Cu27 Se22 93.24(6) . . ?
Cu26 Cu27 Se22 54.25(6) . . ?
P4 Cu28 Se15 131.68(9) . . ?
P4 Cu28 Se23 124.29(9) . . ?
Se15 Cu28 Se23 102.88(6) . . ?
Se23 Cu29 Se16 128.30(6) . . ?
Se23 Cu29 Cu30 146.13(8) . . ?
Se16 Cu29 Cu30 59.25(5) . . ?
Se23 Cu29 Se28 94.80(6) . . ?
Se16 Cu29 Se28 113.74(7) . . ?
Cu30 Cu29 Se28 112.34(6) . . ?
Se23 Cu29 Se24 105.16(6) . . ?
Se16 Cu29 Se24 116.68(6) . . ?
Cu30 Cu29 Se24 57.43(5) . . ?
Se28 Cu29 Se24 89.43(6) . . ?
Se23 Cu29 Cu17 106.23(7) . . ?
Se16 Cu29 Cu17 54.83(5) . . ?
Cu30 Cu29 Cu17 102.84(7) . . ?
Se28 Cu29 Cu17 67.40(6) . . ?
Se24 Cu29 Cu17 142.13(6) . . ?
Se23 Cu29 Cu34 69.30(5) . . ?
Se16 Cu29 Cu34 161.97(7) . . ?
Cu30 Cu29 Cu34 109.32(6) . . ?
Se28 Cu29 Cu34 55.22(5) . . ?
Se24 Cu29 Cu34 53.74(5) . . ?
Cu17 Cu29 Cu34 121.16(7) . . ?
O11 Cu30 Se16 108.48(19) . . ?
O11 Cu30 Se24 117.0(2) . . ?
Se16 Cu30 Se24 121.70(6) . . ?
O11 Cu30 Cu29 141.09(19) . . ?
Se16 Cu30 Cu29 57.91(5) . . ?
Se24 Cu30 Cu29 63.79(5) . . ?
O11 Cu30 Se17 113.6(2) . . ?
Se16 Cu30 Se17 99.08(6) . . ?
Se24 Cu30 Se17 94.46(5) . . ?
Cu29 Cu30 Se17 104.82(6) . . ?
O11 Cu30 Cu31 85.84(19) . . ?
Se16 Cu30 Cu31 154.46(8) . . ?
Se24 Cu30 Cu31 65.10(5) . . ?
Cu29 Cu30 Cu31 122.51(7) . . ?
Se17 Cu30 Cu31 55.41(5) . . ?
O12 Cu31 Se19 108.6(2) . . ?
O12 Cu31 Se17 112.7(2) . . ?
Se19 Cu31 Se17 123.24(7) . . ?
O12 Cu31 Cu30 82.4(2) . . ?
Se19 Cu31 Cu30 161.50(8) . . ?
Se17 Cu31 Cu30 61.88(5) . . ?
O12 Cu31 Se24 112.4(2) . . ?
Se19 Cu31 Se24 106.13(6) . . ?
Se17 Cu31 Se24 92.31(6) . . ?
Cu30 Cu31 Se24 55.41(5) . . ?
Se24 Cu32 Se20 134.79(7) . . ?
Se24 Cu32 Se26 126.54(7) . . ?
Se20 Cu32 Se26 96.78(6) . . ?
Se24 Cu32 Cu21 148.35(8) . . ?
Se20 Cu32 Cu21 62.96(5) . . ?
Se26 Cu32 Cu21 57.82(5) . . ?
Se24 Cu32 Cu38 99.08(6) . . ?
Se20 Cu32 Cu38 95.78(6) . . ?
Se26 Cu32 Cu38 55.12(5) . . ?
Cu21 Cu32 Cu38 105.04(6) . . ?
Se24 Cu32 Cu33 108.66(6) . . ?
Se20 Cu32 Cu33 49.64(5) . . ?
Se26 Cu32 Cu33 93.59(6) . . ?
Cu21 Cu32 Cu33 101.86(6) . . ?
Cu38 Cu32 Cu33 55.45(5) . . ?
Se24 Cu32 Cu34 52.38(5) . . ?
Se20 Cu32 Cu34 105.18(6) . . ?
Se26 Cu32 Cu34 109.92(7) . . ?
Cu21 Cu32 Cu34 158.96(7) . . ?
Cu38 Cu32 Cu34 57.02(5) . . ?
Cu33 Cu32 Cu34 59.81(5) . . ?
Se20 Cu33 Se22 134.49(8) . . ?
Se20 Cu33 Se27 128.02(7) . . ?
Se22 Cu33 Se27 96.89(6) . . ?
Se20 Cu33 Cu38 100.85(6) . . ?
Se22 Cu33 Cu38 98.09(6) . . ?
Se27 Cu33 Cu38 56.71(5) . . ?
Se20 Cu33 Cu25 144.38(8) . . ?
Se22 Cu33 Cu25 60.43(5) . . ?
Se27 Cu33 Cu25 60.26(5) . . ?
Cu38 Cu33 Cu25 108.92(7) . . ?
Se20 Cu33 Cu32 52.94(5) . . ?
Se22 Cu33 Cu32 107.50(7) . . ?
Se27 Cu33 Cu32 112.60(6) . . ?
Cu38 Cu33 Cu32 58.21(5) . . ?
Cu25 Cu33 Cu32 162.64(7) . . ?
Se20 Cu33 Cu34 109.02(7) . . ?
Se22 Cu33 Cu34 50.66(5) . . ?
Se27 Cu33 Cu34 97.11(6) . . ?
Cu38 Cu33 Cu34 58.15(5) . . ?
Cu25 Cu33 Cu34 103.20(6) . . ?
Cu32 Cu33 Cu34 60.70(5) . . ?
Se22 Cu34 Se24 135.81(7) . . ?
Se22 Cu34 Se28 125.12(7) . . ?
Se24 Cu34 Se28 96.74(6) . . ?
Se22 Cu34 Cu29 150.62(7) . . ?
Se24 Cu34 Cu29 61.18(5) . . ?
Se28 Cu34 Cu29 58.51(5) . . ?
Se22 Cu34 Cu38 96.83(6) . . ?
Se24 Cu34 Cu38 96.74(6) . . ?
Se28 Cu34 Cu38 54.83(4) . . ?
Cu29 Cu34 Cu38 105.08(6) . . ?
Se22 Cu34 Cu33 52.05(4) . . ?
Se24 Cu34 Cu33 105.81(6) . . ?
Se28 Cu34 Cu33 108.12(6) . . ?
Cu29 Cu34 Cu33 156.93(6) . . ?
Cu38 Cu34 Cu33 55.31(5) . . ?
Se22 Cu34 Cu32 107.65(6) . . ?
Se24 Cu34 Cu32 49.63(5) . . ?
Se28 Cu34 Cu32 94.34(6) . . ?
Cu29 Cu34 Cu32 100.71(6) . . ?
Cu38 Cu34 Cu32 56.92(5) . . ?
Cu33 Cu34 Cu32 59.49(5) . . ?
Se26 Cu35 Se25 163.45(7) . . ?
Se26 Cu35 Cu37 109.48(7) . . ?
Se25 Cu35 Cu37 56.07(5) . . ?
Se26 Cu35 Cu6 128.08(6) . . ?
Se25 Cu35 Cu6 63.16(5) . . ?
Cu37 Cu35 Cu6 118.13(7) . . ?
Se26 Cu35 Cu36 110.96(7) . . ?
Se25 Cu35 Cu36 56.27(5) . . ?
Cu37 Cu35 Cu36 59.98(5) . . ?
Cu6 Cu35 Cu36 78.38(6) . . ?
Se26 Cu35 Cu38 57.29(5) . . ?
Se25 Cu35 Cu38 106.21(6) . . ?
Cu37 Cu35 Cu38 60.61(5) . . ?
Cu6 Cu35 Cu38 134.43(7) . . ?
Cu36 Cu35 Cu38 61.83(5) . . ?
Se26 Cu35 Cu19 56.90(5) . . ?
Se25 Cu35 Cu19 130.71(7) . . ?
Cu37 Cu35 Cu19 104.81(7) . . ?
Cu6 Cu35 Cu19 123.32(6) . . ?
Cu36 Cu35 Cu19 158.29(7) . . ?
Cu38 Cu35 Cu19 97.74(6) . . ?
Se26 Cu35 Cu12 55.87(5) . . ?
Se25 Cu35 Cu12 128.28(7) . . ?
Cu37 Cu35 Cu12 139.78(7) . . ?
Cu6 Cu35 Cu12 74.17(6) . . ?
Cu36 Cu35 Cu12 88.74(6) . . ?
Cu38 Cu35 Cu12 83.20(5) . . ?
Cu19 Cu35 Cu12 96.39(6) . . ?
Se27 Cu36 Se25 162.16(8) . . ?
Se27 Cu36 Cu8 125.47(7) . . ?
Se25 Cu36 Cu8 64.18(5) . . ?
Se27 Cu36 Cu37 109.30(7) . . ?
Se25 Cu36 Cu37 55.83(5) . . ?
Cu8 Cu36 Cu37 76.30(6) . . ?
Se27 Cu36 Cu35 109.77(7) . . ?
Se25 Cu36 Cu35 55.61(5) . . ?
Cu8 Cu36 Cu35 118.10(6) . . ?
Cu37 Cu36 Cu35 59.84(5) . . ?
Se27 Cu36 Cu13 58.30(5) . . ?
Se25 Cu36 Cu13 131.48(6) . . ?
Cu8 Cu36 Cu13 125.58(7) . . ?
Cu37 Cu36 Cu13 158.02(7) . . ?
Cu35 Cu36 Cu13 105.07(6) . . ?
Se27 Cu36 Cu38 57.08(5) . . ?
Se25 Cu36 Cu38 105.08(6) . . ?
Cu8 Cu36 Cu38 129.68(7) . . ?
Cu37 Cu36 Cu38 60.30(5) . . ?
Cu35 Cu36 Cu38 61.08(5) . . ?
Cu13 Cu36 Cu38 99.01(6) . . ?
Se27 Cu36 Cu15 54.85(5) . . ?
Se25 Cu36 Cu15 126.97(6) . . ?
Cu8 Cu36 Cu15 72.11(6) . . ?
Cu37 Cu36 Cu15 86.50(6) . . ?
Cu35 Cu36 Cu15 137.55(7) . . ?
Cu13 Cu36 Cu15 97.89(6) . . ?
Cu38 Cu36 Cu15 80.58(6) . . ?
Se28 Cu37 Se25 164.76(7) . . ?
Se28 Cu37 Cu35 111.01(7) . . ?
Se25 Cu37 Cu35 55.87(5) . . ?
Se28 Cu37 Cu36 111.83(7) . . ?
Se25 Cu37 Cu36 56.29(5) . . ?
Cu35 Cu37 Cu36 60.18(5) . . ?
Se28 Cu37 Cu10 124.70(7) . . ?
Se25 Cu37 Cu10 63.08(5) . . ?
Cu35 Cu37 Cu10 76.52(5) . . ?
Cu36 Cu37 Cu10 117.93(6) . . ?
Se28 Cu37 Cu38 57.67(5) . . ?
Se25 Cu37 Cu38 107.13(6) . . ?
Cu35 Cu37 Cu38 61.91(5) . . ?
Cu36 Cu37 Cu38 62.35(5) . . ?
Cu10 Cu37 Cu38 131.22(7) . . ?
Se28 Cu37 Cu18 56.38(5) . . ?
Se25 Cu37 Cu18 125.08(7) . . ?
Cu35 Cu37 Cu18 87.56(6) . . ?
Cu36 Cu37 Cu18 140.54(7) . . ?
Cu10 Cu37 Cu18 69.93(6) . . ?
Cu38 Cu37 Cu18 83.29(6) . . ?
Se28 Cu37 Cu16 56.86(5) . . ?
Se25 Cu37 Cu16 132.96(7) . . ?
Cu35 Cu37 Cu16 160.75(7) . . ?
Cu36 Cu37 Cu16 108.13(7) . . ?
Cu10 Cu37 Cu16 122.39(6) . . ?
Cu38 Cu37 Cu16 99.50(6) . . ?
Cu18 Cu37 Cu16 95.54(6) . . ?
Se28 Cu38 Se26 119.01(6) . . ?
Se28 Cu38 Se27 120.17(6) . . ?
Se26 Cu38 Se27 119.46(6) . . ?
Se28 Cu38 Cu33 120.21(6) . . ?
Se26 Cu38 Cu33 102.09(6) . . ?
Se27 Cu38 Cu33 56.58(5) . . ?
Se28 Cu38 Cu37 52.87(4) . . ?
Se26 Cu38 Cu37 102.49(6) . . ?
Se27 Cu38 Cu37 102.61(6) . . ?
Cu33 Cu38 Cu37 153.75(7) . . ?
Se28 Cu38 Cu35 103.07(6) . . ?
Se26 Cu38 Cu35 52.30(5) . . ?
Se27 Cu38 Cu35 102.21(6) . . ?
Cu33 Cu38 Cu35 136.72(6) . . ?
Cu37 Cu38 Cu35 57.49(5) . . ?
Se28 Cu38 Cu36 103.32(6) . . ?
Se26 Cu38 Cu36 102.51(6) . . ?
Se27 Cu38 Cu36 52.33(5) . . ?
Cu33 Cu38 Cu36 108.06(6) . . ?
Cu37 Cu38 Cu36 57.35(5) . . ?
Cu35 Cu38 Cu36 57.09(5) . . ?
Se28 Cu38 Cu32 101.94(6) . . ?
Se26 Cu38 Cu32 55.90(5) . . ?
Se27 Cu38 Cu32 120.25(6) . . ?
Cu33 Cu38 Cu32 66.35(5) . . ?
Cu37 Cu38 Cu32 137.09(7) . . ?
Cu35 Cu38 Cu32 107.48(6) . . ?
Cu36 Cu38 Cu32 152.92(6) . . ?
Se28 Cu38 Cu34 56.20(5) . . ?
Se26 Cu38 Cu34 119.32(7) . . ?
Se27 Cu38 Cu34 103.09(6) . . ?
Cu33 Cu38 Cu34 66.54(5) . . ?
Cu37 Cu38 Cu34 108.29(6) . . ?
Cu35 Cu38 Cu34 153.32(6) . . ?
Cu36 Cu38 Cu34 138.14(6) . . ?
Cu32 Cu38 Cu34 66.06(5) . . ?
C13 Se1 Cu2 109.4(3) . . ?
C13 Se1 Cu3 109.2(4) . . ?
Cu2 Se1 Cu3 127.06(6) . . ?
C13 Se1 Cu6 121.0(3) . . ?
Cu2 Se1 Cu6 94.23(6) . . ?
Cu3 Se1 Cu6 95.60(6) . . ?
C13 Se1 Cu1 115.2(3) . . ?
Cu2 Se1 Cu1 65.99(6) . . ?
Cu3 Se1 Cu1 65.44(6) . . ?
Cu6 Se1 Cu1 123.74(6) . . ?
C19 Se2 Cu3 112.2(4) . . ?
C19 Se2 Cu4 104.6(4) . . ?
Cu3 Se2 Cu4 127.52(7) . . ?
C19 Se2 Cu8 117.6(4) . . ?
Cu3 Se2 Cu8 100.66(6) . . ?
Cu4 Se2 Cu8 93.67(7) . . ?
C19 Se2 Cu1 115.1(4) . . ?
Cu3 Se2 Cu1 66.45(6) . . ?
Cu4 Se2 Cu1 64.54(6) . . ?
Cu8 Se2 Cu1 126.48(6) . . ?
C25 Se3 Cu4 112.5(4) . . ?
C25 Se3 Cu2 107.5(4) . . ?
Cu4 Se3 Cu2 125.35(7) . . ?
C25 Se3 Cu10 121.4(4) . . ?
Cu4 Se3 Cu10 97.76(7) . . ?
Cu2 Se3 Cu10 91.41(6) . . ?
C25 Se3 Cu1 114.2(4) . . ?
Cu4 Se3 Cu1 64.47(6) . . ?
Cu2 Se3 Cu1 65.95(6) . . ?
Cu10 Se3 Cu1 124.03(6) . . ?
C31 Se4 Cu5 111.7(3) . . ?
C31 Se4 Cu12 115.1(3) . . ?
Cu5 Se4 Cu12 128.83(6) . . ?
C31 Se4 Cu6 100.1(3) . . ?
Cu5 Se4 Cu6 68.27(5) . . ?
Cu12 Se4 Cu6 84.17(6) . . ?
C31 Se4 Cu11 115.3(3) . . ?
Cu5 Se4 Cu11 108.97(6) . . ?
Cu12 Se4 Cu11 67.82(5) . . ?
Cu6 Se4 Cu11 141.46(6) . . ?
C37 Se5 Cu7 107.1(3) . . ?
C37 Se5 Cu13 110.2(3) . . ?
Cu7 Se5 Cu13 93.02(6) . . ?
C37 Se5 Cu6 116.3(3) . . ?
Cu7 Se5 Cu6 117.52(6) . . ?
Cu13 Se5 Cu6 110.16(6) . . ?
C43 Se6 Cu7 111.0(3) . . ?
C43 Se6 Cu15 120.2(3) . . ?
Cu7 Se6 Cu15 126.59(7) . . ?
C43 Se6 Cu8 107.3(3) . . ?
Cu7 Se6 Cu8 67.89(6) . . ?
Cu15 Se6 Cu8 82.78(6) . . ?
C43 Se6 Cu14 111.4(3) . . ?
Cu7 Se6 Cu14 108.22(6) . . ?
Cu15 Se6 Cu14 67.22(6) . . ?
Cu8 Se6 Cu14 139.26(7) . . ?
C49 Se7 Cu9 107.2(4) . . ?
C49 Se7 Cu16 114.3(4) . . ?
Cu9 Se7 Cu16 96.33(7) . . ?
C49 Se7 Cu8 110.1(4) . . ?
Cu9 Se7 Cu8 119.08(6) . . ?
Cu16 Se7 Cu8 109.43(7) . . ?
C55 Se8 Cu9 110.8(4) . . ?
C55 Se8 Cu18 119.0(3) . . ?
Cu9 Se8 Cu18 127.50(7) . . ?
C55 Se8 Cu10 106.1(4) . . ?
Cu9 Se8 Cu10 71.45(6) . . ?
Cu18 Se8 Cu10 79.49(6) . . ?
C55 Se8 Cu17 111.4(4) . . ?
Cu9 Se8 Cu17 110.35(7) . . ?
Cu18 Se8 Cu17 66.56(6) . . ?
Cu10 Se8 Cu17 138.14(6) . . ?
C61 Se9 Cu5 107.9(3) . . ?
C61 Se9 Cu19 113.7(3) . . ?
Cu5 Se9 Cu19 98.70(6) . . ?
C61 Se9 Cu10 110.9(3) . . ?
Cu5 Se9 Cu10 118.69(6) . . ?
Cu19 Se9 Cu10 106.54(6) . . ?
C67 Se10 Cu11 111.5(3) . . ?
C67 Se10 Cu21 93.7(3) . . ?
Cu11 Se10 Cu21 69.36(5) . . ?
C67 Se10 Cu22 112.1(3) . . ?
Cu11 Se10 Cu22 114.70(6) . . ?
Cu21 Se10 Cu22 61.65(5) . . ?
C73 Se11 Cu12 114.2(3) . . ?
C73 Se11 Cu23 110.3(3) . . ?
Cu12 Se11 Cu23 128.21(8) . . ?
C73 Se11 Cu13 108.6(3) . . ?
Cu12 Se11 Cu13 85.71(6) . . ?
Cu23 Se11 Cu13 104.21(6) . . ?
C73 Se11 Cu22 102.5(3) . . ?
Cu12 Se11 Cu22 80.88(6) . . ?
Cu23 Se11 Cu22 64.54(6) . . ?
Cu13 Se11 Cu22 148.90(6) . . ?
C79 Se12 Cu14 106.6(4) . . ?
C79 Se12 Cu24 109.7(4) . . ?
Cu14 Se12 Cu24 103.61(7) . . ?
C79 Se12 Cu13 123.2(4) . . ?
Cu14 Se12 Cu13 86.38(6) . . ?
Cu24 Se12 Cu13 120.63(7) . . ?
C85 Se13 Cu14 112.9(3) . . ?
C85 Se13 Cu26 111.9(4) . . ?
Cu14 Se13 Cu26 112.09(7) . . ?
C85 Se13 Cu25 91.9(4) . . ?
Cu14 Se13 Cu25 67.43(6) . . ?
Cu26 Se13 Cu25 62.77(6) . . ?
C91 Se14 Cu15 113.5(3) . . ?
C91 Se14 Cu27 114.0(4) . . ?
Cu15 Se14 Cu27 123.80(7) . . ?
C91 Se14 Cu16 107.7(4) . . ?
Cu15 Se14 Cu16 87.66(6) . . ?
Cu27 Se14 Cu16 104.69(6) . . ?
C91 Se14 Cu26 102.7(4) . . ?
Cu15 Se14 Cu26 78.53(6) . . ?
Cu27 Se14 Cu26 63.27(6) . . ?
Cu16 Se14 Cu26 149.51(6) . . ?
C97 Se15 Cu28 116.2(4) . . ?
C97 Se15 Cu17 109.1(4) . . ?
Cu28 Se15 Cu17 104.74(7) . . ?
C97 Se15 Cu16 116.7(4) . . ?
Cu28 Se15 Cu16 117.84(7) . . ?
Cu17 Se15 Cu16 86.48(6) . . ?
C103 Se16 Cu17 110.2(4) . . ?
C103 Se16 Cu29 96.1(4) . . ?
Cu17 Se16 Cu29 68.57(6) . . ?
C103 Se16 Cu30 113.5(4) . . ?
Cu17 Se16 Cu30 116.26(7) . . ?
Cu29 Se16 Cu30 62.84(5) . . ?
C109 Se17 Cu18 113.6(3) . . ?
C109 Se17 Cu31 113.0(3) . . ?
Cu18 Se17 Cu31 128.77(7) . . ?
C109 Se17 Cu19 105.2(3) . . ?
Cu18 Se17 Cu19 83.66(6) . . ?
Cu31 Se17 Cu19 103.36(6) . . ?
C109 Se17 Cu30 102.3(3) . . ?
Cu18 Se17 Cu30 87.73(6) . . ?
Cu31 Se17 Cu30 62.70(5) . . ?
Cu19 Se17 Cu30 152.38(6) . . ?
C115 Se18 Cu11 114.6(3) . . ?
C115 Se18 Cu20 111.3(3) . . ?
Cu11 Se18 Cu20 109.00(6) . . ?
C115 Se18 Cu19 116.2(3) . . ?
Cu11 Se18 Cu19 88.10(6) . . ?
Cu20 Se18 Cu19 115.60(6) . . ?
C121 Se19 Cu31 109.5(3) . . ?
C121 Se19 Cu20 111.9(3) . . ?
Cu31 Se19 Cu20 89.62(6) . . ?
C121 Se19 Cu21 115.5(3) . . ?
Cu31 Se19 Cu21 120.03(7) . . ?
Cu20 Se19 Cu21 107.19(6) . . ?
C127 Se20 Cu33 110.7(3) . . ?
C127 Se20 Cu32 114.7(3) . . ?
Cu33 Se20 Cu32 77.42(6) . . ?
C127 Se20 Cu22 111.9(3) . . ?
Cu33 Se20 Cu22 119.89(7) . . ?
Cu32 Se20 Cu22 118.25(6) . . ?
C127 Se20 Cu21 122.2(4) . . ?
Cu33 Se20 Cu21 123.30(6) . . ?
Cu32 Se20 Cu21 63.82(5) . . ?
Cu22 Se20 Cu21 57.74(4) . . ?
C127 Se20 Cu23 99.6(3) . . ?
Cu33 Se20 Cu23 74.12(6) . . ?
Cu32 Se20 Cu23 141.37(7) . . ?
Cu22 Se20 Cu23 58.65(5) . . ?
Cu21 Se20 Cu23 112.68(5) . . ?
C133 Se21 Cu23 109.2(4) . . ?
C133 Se21 Cu24 106.9(4) . . ?
Cu23 Se21 Cu24 94.95(8) . . ?
C133 Se21 Cu25 116.4(4) . . ?
Cu23 Se21 Cu25 117.31(7) . . ?
Cu24 Se21 Cu25 109.49(8) . . ?
C139 Se22 Cu34 113.9(4) . . ?
C139 Se22 Cu33 113.7(4) . . ?
Cu34 Se22 Cu33 77.29(6) . . ?
C139 Se22 Cu26 109.7(4) . . ?
Cu34 Se22 Cu26 119.27(7) . . ?
Cu33 Se22 Cu26 119.90(7) . . ?
C139 Se22 Cu25 113.1(4) . . ?
Cu34 Se22 Cu25 128.40(6) . . ?
Cu33 Se22 Cu25 65.33(6) . . ?
Cu26 Se22 Cu25 60.37(5) . . ?
C139 Se22 Cu27 101.9(3) . . ?
Cu34 Se22 Cu27 72.01(5) . . ?
Cu33 Se22 Cu27 140.11(6) . . ?
Cu26 Se22 Cu27 59.13(5) . . ?
Cu25 Se22 Cu27 117.03(7) . . ?
C145 Se23 Cu27 108.1(4) . . ?
C145 Se23 Cu28 112.1(4) . . ?
Cu27 Se23 Cu28 97.32(7) . . ?
C145 Se23 Cu29 114.2(3) . . ?
Cu27 Se23 Cu29 122.45(6) . . ?
Cu28 Se23 Cu29 100.88(6) . . ?
C151 Se24 Cu32 108.0(3) . . ?
C151 Se24 Cu34 111.8(4) . . ?
Cu32 Se24 Cu34 78.00(6) . . ?
C151 Se24 Cu30 111.0(3) . . ?
Cu32 Se24 Cu30 122.57(6) . . ?
Cu34 Se24 Cu30 121.49(6) . . ?
C151 Se24 Cu29 122.6(4) . . ?
Cu32 Se24 Cu29 125.04(7) . . ?
Cu34 Se24 Cu29 65.07(5) . . ?
Cu30 Se24 Cu29 58.77(5) . . ?
C151 Se24 Cu31 101.4(4) . . ?
Cu32 Se24 Cu31 72.88(5) . . ?
Cu34 Se24 Cu31 141.19(6) . . ?
Cu30 Se24 Cu31 59.49(5) . . ?
Cu29 Se24 Cu31 113.06(5) . . ?
Cu35 Se25 Cu37 68.06(6) . . ?
Cu35 Se25 Cu36 68.12(5) . . ?
Cu37 Se25 Cu36 67.88(5) . . ?
Cu35 Se25 Cu6 63.79(5) . . ?
Cu37 Se25 Cu6 130.42(6) . . ?
Cu36 Se25 Cu6 83.72(5) . . ?
Cu35 Se25 Cu10 81.86(6) . . ?
Cu37 Se25 Cu10 63.77(5) . . ?
Cu36 Se25 Cu10 129.77(6) . . ?
Cu6 Se25 Cu10 118.38(5) . . ?
Cu35 Se25 Cu8 128.52(6) . . ?
Cu37 Se25 Cu8 80.49(6) . . ?
Cu36 Se25 Cu8 62.52(5) . . ?
Cu6 Se25 Cu8 121.81(5) . . ?
Cu10 Se25 Cu8 119.67(5) . . ?
Cu35 Se26 Cu12 72.85(6) . . ?
Cu35 Se26 Cu38 70.40(5) . . ?
Cu12 Se26 Cu38 98.04(6) . . ?
Cu35 Se26 Cu32 137.99(6) . . ?
Cu12 Se26 Cu32 123.15(6) . . ?
Cu38 Se26 Cu32 68.99(6) . . ?
Cu35 Se26 Cu19 72.03(5) . . ?
Cu12 Se26 Cu19 117.17(6) . . ?
Cu38 Se26 Cu19 116.29(5) . . ?
Cu32 Se26 Cu19 117.97(6) . . ?
Cu35 Se26 Cu21 150.66(6) . . ?
Cu12 Se26 Cu21 79.32(6) . . ?
Cu38 Se26 Cu21 123.63(6) . . ?
Cu32 Se26 Cu21 66.63(5) . . ?
Cu19 Se26 Cu21 114.36(6) . . ?
Cu36 Se27 Cu15 74.53(6) . . ?
Cu36 Se27 Cu33 135.76(6) . . ?
Cu15 Se27 Cu33 120.60(7) . . ?
Cu36 Se27 Cu38 70.59(6) . . ?
Cu15 Se27 Cu38 96.26(6) . . ?
Cu33 Se27 Cu38 66.71(6) . . ?
Cu36 Se27 Cu13 69.45(5) . . ?
Cu15 Se27 Cu13 118.47(7) . . ?
Cu33 Se27 Cu13 120.15(6) . . ?
Cu38 Se27 Cu13 115.47(6) . . ?
Cu36 Se27 Cu25 154.36(7) . . ?
Cu15 Se27 Cu25 81.26(6) . . ?
Cu33 Se27 Cu25 65.07(5) . . ?
Cu38 Se27 Cu25 121.19(6) . . ?
Cu13 Se27 Cu25 116.82(6) . . ?
Cu36 Se27 Cu14 101.97(7) . . ?
Cu15 Se27 Cu14 63.69(6) . . ?
Cu33 Se27 Cu14 122.17(6) . . ?
Cu38 Se27 Cu14 159.95(6) . . ?
Cu13 Se27 Cu14 77.08(5) . . ?
Cu25 Se27 Cu14 58.72(5) . . ?
Cu37 Se28 Cu38 69.46(5) . . ?
Cu37 Se28 Cu18 72.23(6) . . ?
Cu38 Se28 Cu18 96.91(5) . . ?
Cu37 Se28 Cu16 72.13(6) . . ?
Cu38 Se28 Cu16 117.95(6) . . ?
Cu18 Se28 Cu16 115.18(6) . . ?
Cu37 Se28 Cu34 136.99(6) . . ?
Cu38 Se28 Cu34 68.97(5) . . ?
Cu18 Se28 Cu34 123.46(7) . . ?
Cu16 Se28 Cu34 119.73(6) . . ?
Cu37 Se28 Cu29 151.42(6) . . ?
Cu38 Se28 Cu29 122.91(6) . . ?
Cu18 Se28 Cu29 80.34(6) . . ?
Cu16 Se28 Cu29 114.23(6) . . ?
Cu34 Se28 Cu29 66.27(5) . . ?
Cu37 Se28 Cu17 99.68(6) . . ?
Cu38 Se28 Cu17 156.74(6) . . ?
Cu18 Se28 Cu17 59.86(5) . . ?
Cu16 Se28 Cu17 75.34(5) . . ?
Cu34 Se28 Cu17 123.10(6) . . ?
Cu29 Se28 Cu17 58.38(5) . . ?
C1 O1 Cu2 123.2(7) . . ?
C1 O2 Cu5 121.3(7) . . ?
O2 C1 O1 125.0(10) . . ?
O2 C1 C2 118.5(11) . . ?
O1 C1 C2 116.5(11) . . ?
C3 O3 Cu3 121.4(7) . . ?
C3 O4 Cu7 125.4(7) . . ?
O4 C3 O3 125.5(10) . . ?
O4 C3 C4 117.6(11) . . ?
O3 C3 C4 116.9(11) . . ?
C5 O5 Cu4 120.4(9) . . ?
C5 O6 Cu9 123.6(9) . . ?
O6 C5 O5 126.6(11) . . ?
O6 C5 C6 116.3(15) . . ?
O5 C5 C6 117.0(15) . . ?
C7 O7 Cu22 120.4(8) . . ?
C7 O8 Cu23 126.3(9) . . ?
O8 C7 O7 124.2(14) . . ?
O8 C7 C8 121.1(18) . . ?
O7 C7 C8 114.4(17) . . ?
C9 O9 Cu26 122.5(7) . . ?
C9 O10 Cu27 123.8(7) . . ?
O9 C9 O10 125.1(10) . . ?
O9 C9 C10 116.8(11) . . ?
O10 C9 C10 118.1(10) . . ?
C11 O11 Cu30 121.1(7) . . ?
C11 O12 Cu31 125.9(7) . . ?
O12 C11 O11 124.8(10) . . ?
O12 C11 C12 116.4(10) . . ?
O11 C11 C12 118.9(9) . . ?
C164 P1 C170 103.9(6) . . ?
C164 P1 C157 106.0(6) . . ?
C170 P1 C157 105.4(6) . . ?
C164 P1 Cu1 112.4(4) . . ?
C170 P1 Cu1 115.8(4) . . ?
C157 P1 Cu1 112.6(4) . . ?
C176 P2 C183 102.9(6) . . ?
C176 P2 C189 106.8(5) . . ?
C183 P2 C189 103.6(5) . . ?
C176 P2 Cu20 112.5(4) . . ?
C183 P2 Cu20 118.4(4) . . ?
C189 P2 Cu20 111.5(4) . . ?
C202 P3 C195 103.0(7) . . ?
C202 P3 C208 107.7(8) . . ?
C195 P3 C208 104.3(7) . . ?
C202 P3 Cu24 104.2(6) . . ?
C195 P3 Cu24 121.8(5) . . ?
C208 P3 Cu24 114.6(4) . . ?
C214 P4 C227 107.1(6) . . ?
C214 P4 C221 103.5(5) . . ?
C227 P4 C221 103.3(7) . . ?
C214 P4 Cu28 109.0(3) . . ?
C227 P4 Cu28 115.1(4) . . ?
C221 P4 Cu28 117.8(4) . . ?
C163 S1 C160 103.1(10) . . ?
C182 S2 C179 104.5(11) . . ?
C198 S3 C201 107.7(13) . . ?
C217 S4 C220 102.7(6) . . ?
C18 C13 C14 120.9(11) . . ?
C18 C13 Se1 120.7(9) . . ?
C14 C13 Se1 118.4(8) . . ?
C15 C14 C13 120.5(12) . . ?
C14 C15 C16 117.6(13) . . ?
C17 C16 C15 121.8(14) . . ?
C16 C17 C18 121.8(14) . . ?
C13 C18 C17 117.3(12) . . ?
C20 C19 C24 114.3(16) . . ?
C20 C19 Se2 118.7(14) . . ?
C24 C19 Se2 123.5(12) . . ?
C19 C20 C21 125(2) . . ?
C22 C21 C20 108(3) . . ?
C23 C22 C21 127(3) . . ?
C22 C23 C24 117(2) . . ?
C19 C24 C23 125.6(17) . . ?
C30 C25 C26 121.5(12) . . ?
C30 C25 Se3 119.8(9) . . ?
C26 C25 Se3 118.7(10) . . ?
C25 C26 C27 116.3(14) . . ?
C28 C27 C26 122.3(15) . . ?
C27 C28 C29 120.0(17) . . ?
C28 C29 C30 120.0(16) . . ?
C25 C30 C29 119.9(13) . . ?
C32 C31 C36 121.3(9) . . ?
C32 C31 Se4 119.9(8) . . ?
C36 C31 Se4 118.8(7) . . ?
C31 C32 C33 119.6(11) . . ?
C34 C33 C32 119.2(12) . . ?
C33 C34 C35 120.5(12) . . ?
C36 C35 C34 120.5(12) . . ?
C35 C36 C31 119.0(10) . . ?
C42 C37 C38 119.0(10) . . ?
C42 C37 Se5 121.8(8) . . ?
C38 C37 Se5 119.1(8) . . ?
C39 C38 C37 119.2(12) . . ?
C38 C39 C40 121.1(13) . . ?
C39 C40 C41 120.4(13) . . ?
C42 C41 C40 118.8(13) . . ?
C37 C42 C41 121.3(12) . . ?
C44 C43 C48 121.1(13) . . ?
C44 C43 Se6 118.4(10) . . ?
C48 C43 Se6 119.8(9) . . ?
C43 C44 C45 120.6(18) . . ?
C46 C45 C44 116(2) . . ?
C47 C46 C45 122(2) . . ?
C46 C47 C48 119.6(17) . . ?
C43 C48 C47 119.9(14) . . ?
C54 C49 C50 120.8(11) . . ?
C54 C49 Se7 118.2(9) . . ?
C50 C49 Se7 121.0(9) . . ?
C51 C50 C49 118.5(13) . . ?
C52 C51 C50 121.1(15) . . ?
C51 C52 C53 121.0(18) . . ?
C52 C53 C54 120.9(18) . . ?
C49 C54 C53 117.5(14) . . ?
C60 C55 C56 122.5(13) . . ?
C60 C55 Se8 117.7(10) . . ?
C56 C55 Se8 119.6(10) . . ?
C55 C56 C57 117.8(14) . . ?
C58 C57 C56 121.2(18) . . ?
C57 C58 C59 119(2) . . ?
C58 C59 C60 122(2) . . ?
C55 C60 C59 116.9(16) . . ?
C66 C61 C62 118.1(10) . . ?
C66 C61 Se9 119.7(8) . . ?
C62 C61 Se9 122.2(7) . . ?
C63 C62 C61 120.4(10) . . ?
C62 C63 C64 120.8(12) . . ?
C65 C64 C63 118.6(15) . . ?
C64 C65 C66 122.9(13) . . ?
C61 C66 C65 119.2(12) . . ?
C68 C67 C72 120.3(10) . . ?
C68 C67 Se10 121.5(8) . . ?
C72 C67 Se10 118.2(8) . . ?
C69 C68 C67 120.0(10) . . ?
C68 C69 C70 120.1(11) . . ?
C71 C70 C69 119.4(12) . . ?
C72 C71 C70 120.3(11) . . ?
C71 C72 C67 119.8(11) . . ?
C78 C73 C74 119.5(10) . . ?
C78 C73 Se11 118.5(8) . . ?
C74 C73 Se11 122.0(9) . . ?
C75 C74 C73 120.7(13) . . ?
C74 C75 C76 119.2(13) . . ?
C77 C76 C75 121.5(14) . . ?
C76 C77 C78 119.6(14) . . ?
C73 C78 C77 119.3(12) . . ?
C84 C79 C80 120.0(13) . . ?
C84 C79 Se12 120.9(10) . . ?
C80 C79 Se12 119.1(10) . . ?
C79 C80 C81 119.3(14) . . ?
C82 C81 C80 119.7(17) . . ?
C83 C82 C81 119(2) . . ?
C82 C83 C84 119.6(17) . . ?
C79 C84 C83 122.1(14) . . ?
C86 C85 C90 121.7(12) . . ?
C86 C85 Se13 120.2(10) . . ?
C90 C85 Se13 118.1(9) . . ?
C85 C86 C87 119.0(13) . . ?
C88 C87 C86 122.0(13) . . ?
C87 C88 C89 118.8(14) . . ?
C90 C89 C88 119.0(15) . . ?
C85 C90 C89 119.3(14) . . ?
C92 C91 C96 121.7(13) . . ?
C92 C91 Se14 119.4(11) . . ?
C96 C91 Se14 119.0(10) . . ?
C91 C92 C93 123.3(15) . . ?
C94 C93 C92 116.5(17) . . ?
C93 C94 C95 122.9(18) . . ?
C94 C95 C96 120.9(16) . . ?
C91 C96 C95 114.6(13) . . ?
C102 C97 C98 119.2(13) . . ?
C102 C97 Se15 120.5(8) . . ?
C98 C97 Se15 119.9(12) . . ?
C97 C98 C99 121.7(17) . . ?
C100 C99 C98 113.6(17) . . ?
C99 C100 C101 133(2) . . ?
C100 C101 C102 108(2) . . ?
C97 C102 C101 124.4(17) . . ?
C104 C103 C108 122.0(14) . . ?
C104 C103 Se16 119.6(10) . . ?
C108 C103 Se16 117.9(12) . . ?
C103 C104 C105 122.3(17) . . ?
C106 C105 C104 113(2) . . ?
C107 C106 C105 125(2) . . ?
C106 C107 C108 121(2) . . ?
C103 C108 C107 116.1(17) . . ?
C114 C109 C110 120.3(10) . . ?
C114 C109 Se17 121.5(8) . . ?
C110 C109 Se17 118.1(7) . . ?
C109 C110 C111 118.2(10) . . ?
C112 C111 C110 122.0(13) . . ?
C111 C112 C113 119.7(13) . . ?
C112 C113 C114 121.3(11) . . ?
C109 C114 C113 118.4(10) . . ?
C120 C115 C116 121.0(10) . . ?
C120 C115 Se18 120.2(8) . . ?
C116 C115 Se18 118.7(8) . . ?
C117 C116 C115 117.5(12) . . ?
C118 C117 C116 122.2(14) . . ?
C117 C118 C119 120.4(15) . . ?
C118 C119 C120 119.7(13) . . ?
C115 C120 C119 119.1(11) . . ?
C126 C121 C122 122.4(13) . . ?
C126 C121 Se19 118.0(10) . . ?
C122 C121 Se19 119.6(9) . . ?
C121 C122 C123 117.7(14) . . ?
C124 C123 C122 120.7(18) . . ?
C125 C124 C123 120.3(19) . . ?
C124 C125 C126 120.8(18) . . ?
C121 C126 C125 118.0(15) . . ?
C128 C127 C28A 91(2) . . ?
C128 C127 C132 124.0(17) . . ?
C28A C127 C132 55.4(17) . . ?
C128 C127 C32A 55(2) . . ?
C28A C127 C32A 125(3) . . ?
C132 C127 C32A 106(2) . . ?
C128 C127 Se20 120.6(14) . . ?
C28A C127 Se20 121.6(19) . . ?
C132 C127 Se20 115.3(11) . . ?
C32A C127 Se20 113(2) . . ?
C127 C128 C129 120(3) . . ?
C130 C129 C128 133(4) . . ?
C129 C130 C131 109(5) . . ?
C132 C131 C130 117(3) . . ?
C131 C132 C127 116(2) . . ?
C127 C28A C29A 118(4) . . ?
C30A C29A C28A 125(6) . . ?
C29A C30A C31A 118(5) . . ?
C30A C31A C32A 116(4) . . ?
C127 C32A C31A 107(4) . . ?
C134 C133 C138 120.1(16) . . ?
C134 C133 Se21 118.9(13) . . ?
C138 C133 Se21 120.7(12) . . ?
C133 C134 C135 118.2(18) . . ?
C136 C135 C134 118(2) . . ?
C135 C136 C137 126(3) . . ?
C136 C137 C138 118(2) . . ?
C133 C138 C137 118.8(18) . . ?
C140 C139 C44A 81.5(19) . . ?
C140 C139 C144 120(2) . . ?
C44A C139 C144 52.0(17) . . ?
C140 C139 C40A 67.5(17) . . ?
C44A C139 C40A 107(2) . . ?
C144 C139 C40A 90.7(19) . . ?
C140 C139 Se22 117.2(18) . . ?
C44A C139 Se22 133.6(16) . . ?
C144 C139 Se22 121.7(14) . . ?
C40A C139 Se22 119.2(16) . . ?
C139 C140 C141 119(3) . . ?
C142 C141 C140 122(4) . . ?
C141 C142 C143 116(3) . . ?
C142 C143 C144 122(3) . . ?
C139 C144 C143 120(2) . . ?
C41A C40A C139 126(3) . . ?
C42A C41A C40A 119(4) . . ?
C43A C42A C41A 118(4) . . ?
C42A C43A C44A 125(4) . . ?
C139 C44A C43A 124(3) . . ?
C146 C145 C150 119.8(14) . . ?
C146 C145 Se23 121.9(11) . . ?
C150 C145 Se23 117.9(11) . . ?
C145 C146 C147 121.5(16) . . ?
C148 C147 C146 122(2) . . ?
C147 C148 C149 119(2) . . ?
C148 C149 C150 118(2) . . ?
C145 C150 C149 119.4(18) . . ?
C56A C151 C152 101(3) . . ?
C56A C151 C156 31(2) . . ?
C152 C151 C156 122.7(15) . . ?
C56A C151 C52A 110(3) . . ?
C152 C151 C52A 53.0(16) . . ?
C156 C151 C52A 104(2) . . ?
C56A C151 Se24 128(3) . . ?
C152 C151 Se24 118.5(12) . . ?
C156 C151 Se24 118.0(11) . . ?
C52A C151 Se24 119.9(19) . . ?
C153 C152 C151 117(2) . . ?
C152 C153 C154 124(3) . . ?
C153 C154 C155 118(3) . . ?
C156 C155 C154 121(2) . . ?
C155 C156 C151 116.3(18) . . ?
C53A C52A C151 128(5) . . ?
C52A C53A C54A 112(6) . . ?
C53A C54A C55A 127(6) . . ?
C54A C55A C56A 112(6) . . ?
C151 C56A C55A 123(5) . . ?
C158 C157 C162 118.2(13) . . ?
C158 C157 P1 122.9(11) . . ?
C162 C157 P1 118.9(9) . . ?
C157 C158 C159 118.4(15) . . ?
C160 C159 C158 121.4(16) . . ?
C161 C160 C159 119.9(15) . . ?
C161 C160 S1 116.8(12) . . ?
C159 C160 S1 123.3(12) . . ?
C160 C161 C162 118.7(14) . . ?
C161 C162 C157 123.3(13) . . ?
C65A C164 C169 86(2) . . ?
C65A C164 C165 37(2) . . ?
C169 C164 C165 120.7(16) . . ?
C65A C164 C69A 108(3) . . ?
C169 C164 C69A 53.9(19) . . ?
C165 C164 C69A 117(2) . . ?
C65A C164 P1 139(2) . . ?
C169 C164 P1 118.6(13) . . ?
C165 C164 P1 117.3(12) . . ?
C69A C164 P1 113.3(18) . . ?
C164 C165 C166 120(2) . . ?
C165 C166 C167 117(2) . . ?
C168 C167 C166 120(3) . . ?
C167 C168 C169 120(3) . . ?
C164 C169 C168 121(2) . . ?
C164 C65A C66A 136(4) . . ?
C67A C66A C65A 106(4) . . ?
C66A C67A C68A 135(7) . . ?
C67A C68A C69A 113(6) . . ?
C68A C69A C164 119(4) . . ?
C175 C170 C171 117.2(16) . . ?
C175 C170 P1 123.3(12) . . ?
C171 C170 P1 118.5(12) . . ?
C170 C171 C172 119(2) . . ?
C173 C172 C171 118(3) . . ?
C172 C173 C174 122(2) . . ?
C173 C174 C175 118.3(19) . . ?
C170 C175 C174 124.7(18) . . ?
C181 C176 C177 115.6(11) . . ?
C181 C176 P2 119.3(9) . . ?
C177 C176 P2 125.1(9) . . ?
C178 C177 C176 118.7(13) . . ?
C177 C178 C179 124.2(15) . . ?
C178 C179 C180 116.8(14) . . ?
C178 C179 S2 116.0(11) . . ?
C180 C179 S2 127.2(11) . . ?
C181 C180 C179 121.3(14) . . ?
C180 C181 C176 123.3(13) . . ?
C188 C183 C184 120.9(15) . . ?
C188 C183 P2 122.8(13) . . ?
C184 C183 P2 116.3(11) . . ?
C183 C184 C185 115.2(17) . . ?
C186 C185 C184 120(2) . . ?
C187 C186 C185 122(3) . . ?
C186 C187 C188 122(3) . . ?
C183 C188 C187 119.4(19) . . ?
C194 C189 C190 119.5(10) . . ?
C194 C189 P2 118.1(8) . . ?
C190 C189 P2 122.4(9) . . ?
C191 C190 C189 118.3(12) . . ?
C192 C191 C190 122.8(13) . . ?
C191 C192 C193 118.2(12) . . ?
C192 C193 C194 121.6(12) . . ?
C193 C194 C189 119.5(10) . . ?
C200 C195 C196 116.8(15) . . ?
C200 C195 P3 121.0(11) . . ?
C196 C195 P3 122.0(14) . . ?
C197 C196 C195 117.4(16) . . ?
C198 C197 C196 125.2(18) . . ?
C197 C198 C199 119.7(19) . . ?
C197 C198 S3 120.0(15) . . ?
C199 C198 S3 120.2(15) . . ?
C198 C199 C200 117.2(18) . . ?
C195 C200 C199 123.6(16) . . ?
C203 C202 C207 112.9(19) . . ?
C203 C202 P3 123.1(17) . . ?
C207 C202 P3 123.8(13) . . ?
C204 C203 C202 124(2) . . ?
C205 C204 C203 125(3) . . ?
C204 C205 C206 121(3) . . ?
C205 C206 C207 116(2) . . ?
C202 C207 C206 121(2) . . ?
C213 C208 C209 118.6(15) . . ?
C213 C208 P3 119.7(10) . . ?
C209 C208 P3 121.4(13) . . ?
C208 C209 C210 116(2) . . ?
C211 C210 C209 125(2) . . ?
C210 C211 C212 118(2) . . ?
C211 C212 C213 121.4(16) . . ?
C208 C213 C212 121.1(13) . . ?
C219 C214 C215 116.7(13) . . ?
C219 C214 P4 120.0(9) . . ?
C215 C214 P4 123.2(10) . . ?
C214 C215 C216 120.1(14) . . ?
C217 C216 C215 120.6(15) . . ?
C218 C217 C216 118.2(13) . . ?
C218 C217 S4 117.4(9) . . ?
C216 C217 S4 124.3(10) . . ?
C217 C218 C219 120.3(13) . . ?
C214 C219 C218 123.4(13) . . ?
C226 C221 C222 117.7(17) . . ?
C226 C221 P4 124.1(13) . . ?
C222 C221 P4 117.5(13) . . ?
C221 C222 C223 118(2) . . ?
C224 C223 C222 121(3) . . ?
C223 C224 C225 123(3) . . ?
C224 C225 C226 119(3) . . ?
C221 C226 C225 122(2) . . ?
C228 C227 C232 123.6(16) . . ?
C228 C227 P4 118.0(10) . . ?
C232 C227 P4 117.5(14) . . ?
C229 C228 C227 124.1(19) . . ?
C228 C229 C230 115(3) . . ?
C231 C230 C229 119(3) . . ?
C232 C231 C230 124(4) . . ?
C231 C232 C227 114(3) . . ?
C233 O13 C234 65(4) . . ?
O14 O14 C235 154(10) 3_467 . ?
C235 C234 O13 119(7) . . ?
C234 C235 O14 116(9) . . ?

loop_
_geom_bond_atom_site_label_1
_geom_bond_atom_site_label_2
_geom_bond_distance
_geom_bond_site_symmetry_2
_geom_bond_publ_flag
Cu1 P1 2.234(3) . ?
Cu1 Se2 2.5857(19) . ?
Cu1 Se3 2.612(2) . ?
Cu1 Se1 2.6406(18) . ?
Cu1 Cu4 2.673(2) . ?
Cu1 Cu3 2.738(2) . ?
Cu1 Cu2 2.740(2) . ?
Cu2 O1 1.976(7) . ?
Cu2 Se1 2.3753(18) . ?
Cu2 Se3 2.4135(17) . ?
Cu2 Cu5 2.803(2) . ?
Cu3 O3 1.951(8) . ?
Cu3 Se2 2.4031(18) . ?
Cu3 Se1 2.4117(18) . ?
Cu3 Cu7 2.890(2) . ?
Cu4 O5 1.971(7) . ?
Cu4 Se3 2.388(2) . ?
Cu4 Se2 2.414(2) . ?
Cu4 Cu9 2.760(2) . ?
Cu5 O2 1.983(8) . ?
Cu5 Se9 2.3561(17) . ?
Cu5 Se4 2.3776(16) . ?
Cu5 Cu6 2.7145(19) . ?
Cu6 Se5 2.4563(17) . ?
Cu6 Se4 2.4586(17) . ?
Cu6 Se1 2.5342(18) . ?
Cu6 Se25 2.6087(15) . ?
Cu6 Cu35 2.623(2) . ?
Cu7 O4 1.959(8) . ?
Cu7 Se5 2.3530(18) . ?
Cu7 Se6 2.3798(17) . ?
Cu7 Cu8 2.7100(19) . ?
Cu8 Se7 2.4436(17) . ?
Cu8 Se6 2.4715(18) . ?
Cu8 Se2 2.5287(19) . ?
Cu8 Cu36 2.606(2) . ?
Cu8 Se25 2.6441(17) . ?
Cu9 O6 1.990(9) . ?
Cu9 Se7 2.3506(19) . ?
Cu9 Se8 2.366(2) . ?
Cu9 Cu10 2.8120(19) . ?
Cu10 Se9 2.4435(16) . ?
Cu10 Se8 2.4482(18) . ?
Cu10 Se3 2.5512(19) . ?
Cu10 Se25 2.6100(17) . ?
Cu10 Cu37 2.626(2) . ?
Cu11 Se10 2.3697(16) . ?
Cu11 Se18 2.3733(17) . ?
Cu11 Se4 2.5839(19) . ?
Cu11 Cu21 2.728(2) . ?
Cu11 Cu12 2.806(2) . ?
Cu12 Se11 2.3689(17) . ?
Cu12 Se26 2.4412(17) . ?
Cu12 Se4 2.4421(17) . ?
Cu12 Cu35 2.8180(18) . ?
Cu13 Se5 2.3854(17) . ?
Cu13 Se27 2.4917(17) . ?
Cu13 Se11 2.4986(19) . ?
Cu13 Se12 2.5256(18) . ?
Cu13 Cu36 2.7421(19) . ?
Cu14 Se12 2.3572(19) . ?
Cu14 Se13 2.3584(19) . ?
Cu14 Se6 2.655(2) . ?
Cu14 Cu25 2.689(2) . ?
Cu14 Cu15 2.821(2) . ?
Cu14 Se27 2.8563(19) . ?
Cu15 Se14 2.3543(17) . ?
Cu15 Se6 2.4307(19) . ?
Cu15 Se27 2.4498(18) . ?
Cu15 Cu36 2.8875(19) . ?
Cu16 Se7 2.3905(19) . ?
Cu16 Se28 2.4816(18) . ?
Cu16 Se15 2.4883(18) . ?
Cu16 Se14 2.5050(19) . ?
Cu16 Cu37 2.8208(19) . ?
Cu17 Se15 2.3679(18) . ?
Cu17 Se16 2.375(2) . ?
Cu17 Se8 2.527(2) . ?
Cu17 Cu29 2.704(2) . ?
Cu17 Cu18 2.720(2) . ?
Cu17 Se28 2.9323(18) . ?
Cu18 Se17 2.3516(18) . ?
Cu18 Se8 2.4270(19) . ?
Cu18 Se28 2.4547(17) . ?
Cu18 Cu37 2.807(2) . ?
Cu19 Se9 2.3962(17) . ?
Cu19 Se26 2.4783(16) . ?
Cu19 Se18 2.4916(16) . ?
Cu19 Se17 2.4985(17) . ?
Cu19 Cu35 2.8140(19) . ?
Cu20 P2 2.208(3) . ?
Cu20 Se19 2.3717(16) . ?
Cu20 Se18 2.3796(18) . ?
Cu21 Se19 2.4021(17) . ?
Cu21 Se10 2.4238(16) . ?
Cu21 Cu22 2.5267(19) . ?
Cu21 Se26 2.5353(17) . ?
Cu21 Se20 2.7290(18) . ?
Cu21 Cu32 2.7497(18) . ?
Cu22 O7 1.997(8) . ?
Cu22 Se20 2.4849(17) . ?
Cu22 Se10 2.5053(17) . ?
Cu22 Se11 2.562(2) . ?
Cu22 Cu23 2.672(2) . ?
Cu23 O8 1.985(10) . ?
Cu23 Se21 2.3553(19) . ?
Cu23 Se11 2.4397(19) . ?
Cu23 Se20 2.917(2) . ?
Cu24 P3 2.220(3) . ?
Cu24 Se21 2.3670(19) . ?
Cu24 Se12 2.396(2) . ?
Cu25 Se21 2.4263(19) . ?
Cu25 Se13 2.482(2) . ?
Cu25 Cu26 2.563(2) . ?
Cu25 Se22 2.6087(19) . ?
Cu25 Se27 2.6095(18) . ?
Cu25 Cu33 2.725(2) . ?
Cu26 O9 1.998(8) . ?
Cu26 Se13 2.439(2) . ?
Cu26 Se22 2.486(2) . ?
Cu26 Se14 2.552(2) . ?
Cu26 Cu27 2.629(2) . ?
Cu27 O10 1.987(7) . ?
Cu27 Se23 2.3743(18) . ?
Cu27 Se14 2.458(2) . ?
Cu27 Se22 2.811(2) . ?
Cu28 P4 2.192(3) . ?
Cu28 Se15 2.3639(19) . ?
Cu28 Se23 2.3754(18) . ?
Cu29 Se23 2.4075(16) . ?
Cu29 Se16 2.4255(17) . ?
Cu29 Cu30 2.5473(19) . ?
Cu29 Se28 2.5766(18) . ?
Cu29 Se24 2.6726(18) . ?
Cu29 Cu34 2.7661(19) . ?
Cu30 O11 1.997(7) . ?
Cu30 Se16 2.4603(17) . ?
Cu30 Se24 2.5104(17) . ?
Cu30 Se17 2.6076(17) . ?
Cu30 Cu31 2.6273(18) . ?
Cu31 O12 1.994(8) . ?
Cu31 Se19 2.3680(16) . ?
Cu31 Se17 2.4340(18) . ?
Cu31 Se24 2.7660(19) . ?
Cu32 Se24 2.3659(17) . ?
Cu32 Se20 2.4538(17) . ?
Cu32 Se26 2.4701(17) . ?
Cu32 Cu38 2.785(2) . ?
Cu32 Cu33 3.001(2) . ?
Cu32 Cu34 3.038(2) . ?
Cu33 Se20 2.3431(18) . ?
Cu33 Se22 2.4336(17) . ?
Cu33 Se27 2.4522(19) . ?
Cu33 Cu38 2.6984(19) . ?
Cu33 Cu34 3.011(2) . ?
Cu34 Se22 2.3870(17) . ?
Cu34 Se24 2.4596(18) . ?
Cu34 Se28 2.4820(18) . ?
Cu34 Cu38 2.788(2) . ?
Cu35 Se26 2.3011(18) . ?
Cu35 Se25 2.3368(18) . ?
Cu35 Cu37 2.6187(18) . ?
Cu35 Cu36 2.6278(19) . ?
Cu35 Cu38 2.7397(19) . ?
Cu36 Se27 2.3156(17) . ?
Cu36 Se25 2.3550(16) . ?
Cu36 Cu37 2.6226(19) . ?
Cu36 Cu38 2.759(2) . ?
Cu37 Se28 2.3036(17) . ?
Cu37 Se25 2.3423(16) . ?
Cu37 Cu38 2.7057(19) . ?
Cu38 Se28 2.4414(15) . ?
Cu38 Se26 2.4471(15) . ?
Cu38 Se27 2.4559(16) . ?
Se1 C13 1.929(11) . ?
Se2 C19 1.900(12) . ?
Se3 C25 1.937(12) . ?
Se4 C31 1.940(10) . ?
Se5 C37 1.931(10) . ?
Se6 C43 1.941(11) . ?
Se7 C49 1.927(11) . ?
Se8 C55 1.949(11) . ?
Se9 C61 1.932(10) . ?
Se10 C67 1.954(11) . ?
Se11 C73 1.931(10) . ?
Se12 C79 1.894(12) . ?
Se13 C85 1.948(12) . ?
Se14 C91 1.943(12) . ?
Se15 C97 1.912(13) . ?
Se16 C103 1.937(13) . ?
Se17 C109 1.932(10) . ?
Se18 C115 1.924(11) . ?
Se19 C121 1.928(11) . ?
Se20 C127 1.929(11) . ?
Se21 C133 1.955(14) . ?
Se22 C139 1.928(12) . ?
Se23 C145 1.919(13) . ?
Se24 C151 1.913(12) . ?
O1 C1 1.274(13) . ?
O2 C1 1.251(13) . ?
C1 C2 1.481(18) . ?
O3 C3 1.276(14) . ?
O4 C3 1.267(14) . ?
C3 C4 1.511(18) . ?
O5 C5 1.271(18) . ?
O6 C5 1.243(17) . ?
C5 C6 1.48(2) . ?
O7 C7 1.264(17) . ?
O8 C7 1.254(17) . ?
C7 C8 1.58(3) . ?
O9 C9 1.241(13) . ?
O10 C9 1.242(13) . ?
C9 C10 1.526(17) . ?
O11 C11 1.261(12) . ?
O12 C11 1.242(12) . ?
C11 C12 1.505(18) . ?
P1 C164 1.812(13) . ?
P1 C170 1.816(12) . ?
P1 C157 1.832(12) . ?
P2 C176 1.804(11) . ?
P2 C183 1.829(13) . ?
P2 C189 1.832(10) . ?
P3 C202 1.68(2) . ?
P3 C195 1.789(15) . ?
P3 C208 1.805(14) . ?
P4 C214 1.800(12) . ?
P4 C227 1.810(13) . ?
P4 C221 1.821(14) . ?
S1 C163 1.73(3) . ?
S1 C160 1.769(14) . ?
S2 C182 1.64(2) . ?
S2 C179 1.787(14) . ?
S3 C198 1.80(2) . ?
S3 C201 1.98(4) . ?
S4 C217 1.775(12) . ?
S4 C220 1.782(14) . ?
C13 C18 1.383(16) . ?
C13 C14 1.416(16) . ?
C14 C15 1.386(17) . ?
C15 C16 1.42(2) . ?
C16 C17 1.330(19) . ?
C17 C18 1.425(18) . ?
C19 C20 1.31(3) . ?
C19 C24 1.304(19) . ?
C20 C21 1.50(3) . ?
C21 C22 1.43(3) . ?
C22 C23 1.21(3) . ?
C23 C24 1.39(2) . ?
C25 C30 1.370(18) . ?
C25 C26 1.384(17) . ?
C26 C27 1.44(2) . ?
C27 C28 1.35(2) . ?
C28 C29 1.36(2) . ?
C29 C30 1.41(2) . ?
C31 C32 1.363(14) . ?
C31 C36 1.423(15) . ?
C32 C33 1.413(16) . ?
C33 C34 1.370(18) . ?
C34 C35 1.423(17) . ?
C35 C36 1.344(16) . ?
C37 C42 1.364(16) . ?
C37 C38 1.400(15) . ?
C38 C39 1.357(17) . ?
C39 C40 1.358(18) . ?
C40 C41 1.374(18) . ?
C41 C42 1.372(17) . ?
C43 C44 1.31(2) . ?
C43 C48 1.354(16) . ?
C44 C45 1.46(3) . ?
C45 C46 1.38(3) . ?
C46 C47 1.33(2) . ?
C47 C48 1.41(2) . ?
C49 C54 1.380(18) . ?
C49 C50 1.404(16) . ?
C50 C51 1.373(19) . ?
C51 C52 1.33(2) . ?
C52 C53 1.36(2) . ?
C53 C54 1.40(2) . ?
C55 C60 1.370(19) . ?
C55 C56 1.376(18) . ?
C56 C57 1.41(2) . ?
C57 C58 1.33(2) . ?
C58 C59 1.38(3) . ?
C59 C60 1.40(2) . ?
C61 C66 1.371(15) . ?
C61 C62 1.408(14) . ?
C62 C63 1.355(16) . ?
C63 C64 1.377(17) . ?
C64 C65 1.327(19) . ?
C65 C66 1.384(18) . ?
C67 C68 1.383(15) . ?
C67 C72 1.387(15) . ?
C68 C69 1.362(16) . ?
C69 C70 1.405(17) . ?
C70 C71 1.384(17) . ?
C71 C72 1.369(16) . ?
C73 C78 1.375(17) . ?
C73 C74 1.403(16) . ?
C74 C75 1.357(17) . ?
C75 C76 1.380(19) . ?
C76 C77 1.359(18) . ?
C77 C78 1.401(17) . ?
C79 C84 1.363(18) . ?
C79 C80 1.387(17) . ?
C80 C81 1.44(2) . ?
C81 C82 1.41(2) . ?
C82 C83 1.40(2) . ?
C83 C84 1.40(2) . ?
C85 C86 1.357(16) . ?
C85 C90 1.400(19) . ?
C86 C87 1.394(18) . ?
C87 C88 1.38(2) . ?
C88 C89 1.42(2) . ?
C89 C90 1.41(2) . ?
C91 C92 1.358(18) . ?
C91 C96 1.407(19) . ?
C92 C93 1.40(2) . ?
C93 C94 1.34(2) . ?
C94 C95 1.40(2) . ?
C95 C96 1.43(2) . ?
C97 C102 1.330(18) . ?
C97 C98 1.38(2) . ?
C98 C99 1.49(2) . ?
C99 C100 1.25(2) . ?
C100 C101 1.45(3) . ?
C101 C102 1.50(3) . ?
C103 C104 1.31(2) . ?
C103 C108 1.396(18) . ?
C104 C105 1.44(3) . ?
C105 C106 1.40(3) . ?
C106 C107 1.29(3) . ?
C107 C108 1.42(2) . ?
C109 C114 1.394(14) . ?
C109 C110 1.396(15) . ?
C110 C111 1.399(17) . ?
C111 C112 1.347(17) . ?
C112 C113 1.364(17) . ?
C113 C114 1.401(16) . ?
C115 C120 1.364(15) . ?
C115 C116 1.414(16) . ?
C116 C117 1.403(18) . ?
C117 C118 1.324(19) . ?
C118 C119 1.396(19) . ?
C119 C120 1.409(17) . ?
C121 C126 1.339(17) . ?
C121 C122 1.373(18) . ?
C122 C123 1.39(2) . ?
C123 C124 1.37(2) . ?
C124 C125 1.32(2) . ?
C125 C126 1.43(2) . ?
C127 C128 1.30(3) . ?
C127 C28A 1.38(4) . ?
C127 C132 1.45(2) . ?
C127 C32A 1.52(6) . ?
C128 C129 1.40(4) . ?
C129 C130 1.20(6) . ?
C130 C131 1.78(6) . ?
C131 C132 1.42(3) . ?
C28A C29A 1.47(7) . ?
C29A C30A 1.08(6) . ?
C30A C31A 1.59(7) . ?
C31A C32A 1.59(7) . ?
C133 C134 1.37(2) . ?
C133 C138 1.39(2) . ?
C134 C135 1.44(3) . ?
C135 C136 1.28(3) . ?
C136 C137 1.32(3) . ?
C137 C138 1.41(3) . ?
C139 C140 1.30(3) . ?
C139 C44A 1.32(3) . ?
C139 C144 1.32(3) . ?
C139 C40A 1.56(4) . ?
C140 C141 1.41(4) . ?
C141 C142 1.32(4) . ?
C142 C143 1.37(4) . ?
C143 C144 1.37(4) . ?
C40A C41A 1.38(5) . ?
C41A C42A 1.34(5) . ?
C42A C43A 1.28(5) . ?
C43A C44A 1.46(5) . ?
C145 C146 1.365(19) . ?
C145 C150 1.41(2) . ?
C146 C147 1.40(2) . ?
C147 C148 1.36(3) . ?
C148 C149 1.45(3) . ?
C149 C150 1.46(3) . ?
C151 C56A 1.27(5) . ?
C151 C152 1.37(2) . ?
C151 C156 1.43(2) . ?
C151 C52A 1.59(5) . ?
C152 C153 1.33(3) . ?
C153 C154 1.35(4) . ?
C154 C155 1.43(4) . ?
C155 C156 1.36(3) . ?
C52A C53A 1.31(6) . ?
C53A C54A 1.37(7) . ?
C54A C55A 1.44(9) . ?
C55A C56A 1.46(9) . ?
C157 C158 1.347(18) . ?
C157 C162 1.378(18) . ?
C158 C159 1.42(2) . ?
C159 C160 1.35(2) . ?
C160 C161 1.349(19) . ?
C161 C162 1.356(18) . ?
C164 C65A 1.16(4) . ?
C164 C169 1.33(3) . ?
C164 C165 1.38(2) . ?
C164 C69A 1.63(5) . ?
C165 C166 1.40(3) . ?
C166 C167 1.46(3) . ?
C167 C168 1.35(4) . ?
C168 C169 1.39(3) . ?
C65A C66A 1.50(6) . ?
C66A C67A 1.27(7) . ?
C67A C68A 1.30(7) . ?
C68A C69A 1.42(7) . ?
C170 C175 1.31(2) . ?
C170 C171 1.37(3) . ?
C171 C172 1.49(3) . ?
C172 C173 1.31(3) . ?
C173 C174 1.34(3) . ?
C174 C175 1.39(2) . ?
C176 C181 1.410(16) . ?
C176 C177 1.422(17) . ?
C177 C178 1.371(19) . ?
C178 C179 1.372(18) . ?
C179 C180 1.37(2) . ?
C180 C181 1.340(18) . ?
C183 C188 1.37(2) . ?
C183 C184 1.38(2) . ?
C184 C185 1.49(3) . ?
C185 C186 1.36(3) . ?
C186 C187 1.24(3) . ?
C187 C188 1.42(3) . ?
C189 C194 1.395(16) . ?
C189 C190 1.402(16) . ?
C190 C191 1.381(16) . ?
C191 C192 1.364(18) . ?
C192 C193 1.377(17) . ?
C193 C194 1.379(15) . ?
C195 C200 1.39(2) . ?
C195 C196 1.406(19) . ?
C196 C197 1.39(2) . ?
C197 C198 1.33(2) . ?
C198 C199 1.37(2) . ?
C199 C200 1.42(2) . ?
C202 C203 1.39(2) . ?
C202 C207 1.48(3) . ?
C203 C204 1.37(2) . ?
C204 C205 1.26(3) . ?
C205 C206 1.44(3) . ?
C206 C207 1.48(3) . ?
C208 C213 1.366(18) . ?
C208 C209 1.42(2) . ?
C209 C210 1.44(3) . ?
C210 C211 1.30(2) . ?
C211 C212 1.39(2) . ?
C212 C213 1.40(2) . ?
C214 C219 1.356(17) . ?
C214 C215 1.384(17) . ?
C215 C216 1.40(2) . ?
C216 C217 1.380(19) . ?
C217 C218 1.358(17) . ?
C218 C219 1.37(2) . ?
C221 C226 1.35(2) . ?
C221 C222 1.41(2) . ?
C222 C223 1.48(3) . ?
C223 C224 1.28(3) . ?
C224 C225 1.35(3) . ?
C225 C226 1.43(3) . ?
C227 C228 1.37(2) . ?
C227 C232 1.42(3) . ?
C228 C229 1.36(3) . ?
C229 C230 1.50(4) . ?
C230 C231 1.41(4) . ?
C231 C232 1.39(4) . ?
O13 C233 1.42(7) . ?
O13 C234 1.63(8) . ?
O14 O14 1.8(2) 3_467 ?
O14 C235 1.43(9) . ?
C234 C235 1.41(7) . ?
